data_7062150
loop_
_publ_author_name
'Grasruck, Alexander'
'Parla, Giorgio'
'Heineman, Frank W.'
'Langer, Jens'
'Herrera, Alberto'
'Frie\&s, Sybille'
'Schmid, G\"unter'
'Dorta, Romano'

_publ_section_title
;
 Developing bulky P-alkene ligands: stabilization of copper complexes with
 14 valence electrons
;
_journal_issue 5
_journal_name_full 'New Journal of Chemistry'
_journal_page_first 2307
_journal_page_last 2323
_journal_paper_doi 10.1039/D2NJ05222A
_journal_volume 47
_journal_year 2023
_chemical_formula_moiety 'C84 H60 Cl Cu2 N6 P2, C32 H12 B F24, 1.5(C6 H6)'
_chemical_formula_sum 'C125 H81 B Cl Cu2 F24 N6 P2'
_chemical_formula_weight 2358.23
_space_group_crystal_system triclinic
_space_group_IT_number 2
_space_group_name_Hall '-P 1'
_space_group_name_H-M_alt 'P -1'
_atom_sites_solution_hydrogens geom
_atom_sites_solution_primary dual
_audit_creation_date 2022-06-03
_audit_creation_method
;
Olex2 1.5
(compiled 2022.04.07 svn.rca3783a0 for OlexSys, GUI svn.r6498)
;
_audit_update_record
;
2022-06-03 deposited with the CCDC.	2022-12-05 downloaded from the CCDC.
;
_cell_angle_alpha 106.5840(10)
_cell_angle_beta 103.4260(10)
_cell_angle_gamma 110.9710(10)
_cell_formula_units_Z 2
_cell_length_a 16.9539(2)
_cell_length_b 18.4799(3)
_cell_length_c 20.4231(3)
_cell_measurement_reflns_used 41940
_cell_measurement_temperature 100.0(2)
_cell_measurement_theta_max 72.7790
_cell_measurement_theta_min 3.8640
_cell_volume 5311.67(16)
_computing_cell_refinement 'CrysAlisPro 1.171.40.53 (Rigaku OD, 2019)'
_computing_data_collection 'CrysAlisPro 1.171.40.53 (Rigaku OD, 2019)'
_computing_data_reduction 'CrysAlisPro 1.171.40.53 (Rigaku OD, 2019)'
_computing_molecular_graphics 'Olex2 1.5 (Dolomanov et al., 2009)'
_computing_publication_material 'Olex2 1.5 (Dolomanov et al., 2009)'
_computing_structure_refinement 'SHELXL 2019/2 (Sheldrick, 2015)'
_computing_structure_solution 'SHELXT  (Sheldrick, 2015)'
_diffrn_ambient_environment N~2~
_diffrn_ambient_temperature 100.0(2)
_diffrn_detector 'CCD plate'
_diffrn_detector_area_resol_mean 5.2903
_diffrn_detector_type AtlasS2
_diffrn_measured_fraction_theta_full 0.997
_diffrn_measured_fraction_theta_max 0.973
_diffrn_measurement_details
;
List of Runs (angles in degrees, time in seconds):

  # Type    Start    End  Width  t~exp~   \w     \q     \k     \f   Frames
#--------------------------------------------------------------------------
  1  \w   -116.00 -17.00   1.00    2.00    --  -41.44 -38.00-180.00   99
  2  \w    -74.00  35.00   1.00    2.00    --  -41.44  77.00  90.00  109
  3  \w    -66.00  33.00   1.00    2.00    --  -41.44  38.00   0.00   99
  4  \w      8.00  42.00   1.00    2.00    --   41.44  80.00-163.79   34
  5  \w     97.00 178.00   1.00    8.00    --  104.37 125.00  60.00   81
  6  \w     28.00 133.00   1.00    8.00    --  104.37 -30.00-120.00  105
  7  \w     79.00 177.00   1.00    8.00    --  104.37  45.00-150.00   98
  8  \w     22.00 106.00   1.00    8.00    --  104.37 -94.00  60.00   84
  9  \w     28.00 137.00   1.00    8.00    --  104.37 -77.00  60.00  109
 10  \w     28.00 133.00   1.00    8.00    --  104.37 -30.00  30.00  105
 11  \w     31.00 112.00   1.00    8.00    --  104.37-125.00 -90.00   81
 12  \w    103.00 178.00   1.00    8.00    --  104.37  77.00  60.00   75
 13  \w     97.00 178.00   1.00    8.00    --  104.37 125.00  30.00   81
 14  \w     26.00 108.00   1.00    8.00    --  104.37-105.00  15.57   82
 15  \w   -116.00 -17.00   1.00    2.00    --  -41.44 -38.00  30.00   99
 16  \w   -116.00 -17.00   1.00    2.00    --  -41.44 -38.00 -60.00   99
 17  \w      7.00  33.00   1.00    2.00    --   41.44  84.00 -37.38   26
 18  \w      8.00  42.00   1.00    2.00    --   41.44  81.00   2.19   34
 19  \w     52.00 178.00   1.00    8.00    --  104.37  15.00 120.00  126
 20  \w     75.00 156.00   1.00    8.00    --  104.37  61.00 -90.00   81
 21  \w     76.00 178.00   1.00    8.00    --  104.37  30.00   0.00  102
;
_diffrn_measurement_device 'four-circle diffractometer'
_diffrn_measurement_device_type 'SuperNova, Dual, Cu at home/near, AtlasS2'
_diffrn_measurement_method '\w scans'
_diffrn_orient_matrix_type 'CrysAlisPro convention (1999,Acta A55,543-557)'
_diffrn_orient_matrix_UB_11 0.0560460000
_diffrn_orient_matrix_UB_12 0.0967631000
_diffrn_orient_matrix_UB_13 0.0282881000
_diffrn_orient_matrix_UB_21 -0.0344545000
_diffrn_orient_matrix_UB_22 0.0127653000
_diffrn_orient_matrix_UB_23 0.0638364000
_diffrn_orient_matrix_UB_31 0.0817181000
_diffrn_orient_matrix_UB_32 -0.0039232000
_diffrn_orient_matrix_UB_33 0.0482111000
_diffrn_radiation_monochromator mirror
_diffrn_radiation_probe x-ray
_diffrn_radiation_type 'Cu K\a'
_diffrn_radiation_wavelength 1.54184
_diffrn_reflns_av_R_equivalents 0.0240
_diffrn_reflns_av_unetI/netI 0.0233
_diffrn_reflns_Laue_measured_fraction_full 0.997
_diffrn_reflns_Laue_measured_fraction_max 0.973
_diffrn_reflns_limit_h_max 20
_diffrn_reflns_limit_h_min -19
_diffrn_reflns_limit_k_max 22
_diffrn_reflns_limit_k_min -22
_diffrn_reflns_limit_l_max 25
_diffrn_reflns_limit_l_min -24
_diffrn_reflns_number 60142
_diffrn_reflns_point_group_measured_fraction_full 0.997
_diffrn_reflns_point_group_measured_fraction_max 0.973
_diffrn_reflns_theta_full 67.684
_diffrn_reflns_theta_max 72.913
_diffrn_reflns_theta_min 3.887
_diffrn_source 'micro-focus sealed X-ray tube'
_diffrn_source_type 'SuperNova (Cu) X-ray Source'
_exptl_absorpt_coefficient_mu 1.855
_exptl_absorpt_correction_T_max 1.000
_exptl_absorpt_correction_T_min 0.525
_exptl_absorpt_correction_type gaussian
_exptl_absorpt_process_details
;
CrysAlisPro 1.171.40.53 (Rigaku Oxford Diffraction, 2019)
Numerical absorption correction based on gaussian integration over
			a multifaceted crystal model
Empirical absorption correction using spherical harmonics,
 implemented in SCALE3 ABSPACK scaling algorithm.
;
_exptl_crystal_colour 'clear colourless'
_exptl_crystal_colour_lustre clear
_exptl_crystal_colour_primary colourless
_exptl_crystal_density_diffrn 1.474
_exptl_crystal_description block
_exptl_crystal_F_000 2398
_exptl_crystal_size_max 0.264
_exptl_crystal_size_mid 0.237
_exptl_crystal_size_min 0.178
_refine_diff_density_max 1.032
_refine_diff_density_min -0.489
_refine_diff_density_rms 0.056
_refine_ls_extinction_method none
_refine_ls_goodness_of_fit_ref 1.018
_refine_ls_hydrogen_treatment constr
_refine_ls_matrix_type full
_refine_ls_number_parameters 1759
_refine_ls_number_reflns 20605
_refine_ls_number_restraints 2654
_refine_ls_restrained_S_all 1.046
_refine_ls_R_factor_all 0.0396
_refine_ls_R_factor_gt 0.0374
_refine_ls_shift/su_max 0.001
_refine_ls_shift/su_mean 0.000
_refine_ls_structure_factor_coef Fsqd
_refine_ls_weighting_details 'w=1/[\s^2^(Fo^2^)+(0.0561P)^2^+3.7422P] where P=(Fo^2^+2Fc^2^)/3'
_refine_ls_weighting_scheme calc
_refine_ls_wR_factor_gt 0.1003
_refine_ls_wR_factor_ref 0.1024
_reflns_Friedel_coverage 0.000
_reflns_number_gt 19220
_reflns_number_total 20605
_reflns_threshold_expression 'I > 2\s(I)'
_cod_data_source_file d2nj05222a2.cif
_cod_data_source_block rodo191210a
_cod_depositor_comments 'Adding full bibliography for 7062150--7062158.cif.'
_cod_original_cell_volume 5311.67(14)
_cod_database_code 7062150
_shelx_shelxl_version_number 2019/2
_chemical_oxdiff_formula C125H81BClCu2F24N6P2
_shelx_space_group_comment
;
The symmetry employed for this shelxl refinement is uniquely defined
by the following loop, which should always be used as a source of
symmetry information in preference to the above space-group names.
They are only intended as comments.
;
_shelx_estimated_absorpt_t_max 0.734
_shelx_estimated_absorpt_t_min 0.640
_olex2_refinement_description
;
1. Fixed Uiso
 At 1.2 times of:
  All C(H) groups
2. Restrained distances
 F10A-C129 \\sim F10-C100 \\sim F10B-C130 \\sim F11A-C129 \\sim F11-C100 \\sim
F11B-C130 \\sim F12A-
 C129 \\sim F12B-C130 \\sim F12-C100 \\sim F24-C116 \\sim F24A-C116 \\sim
F23A-C116 \\sim F23-C116 ~
 F22A-C116 \\sim F22-C116 \\sim F19A-C133 \\sim F19-C115 \\sim F20A-C133 \\sim
F20-C115 \\sim F21A-C133
 \\sim F21-C115 \\sim F18-C108 \\sim F18A-C132 \\sim F17-C108 \\sim F17A-C132
\\sim F16A-C132 \\sim F16-
 C108 \\sim F13-C107 \\sim F13A-C131 \\sim F14A-C131 \\sim F14-C107 \\sim
F15-C107 \\sim F15A-C131 ~
 F8A-C99A \\sim F8-C99 \\sim F7-C99 \\sim F7A-C99A \\sim F9-C99 \\sim F9A-C99A
 with sigma of 0.02
 C100-C97 \\sim C129-C97 \\sim C103-C131 \\sim C103-C107 \\sim C115-C111 \\sim
C133-C111 \\sim C130-
 C97 \\sim C132-C105 \\sim C108-C105
 with sigma of 0.02
 C99A-C95 \\sim C99-C95
 with sigma of 0.005
3. Uiso/Uaniso restraints and constraints
F10 \\sim F11 \\sim F12 \\sim C100 \\sim F10B \\sim F11B \\sim F12B \\sim C130:
within 4A with sigma of 0.02 and sigma for terminal atoms of 0.04 within 4A
C111 \\sim F19 \\sim F20 \\sim F21 \\sim C115 \\sim F19A \\sim F20A \\sim F21A
\\sim C133: within 4A with sigma of 0.02 and sigma for terminal atoms of 0.04
within 4A
C103 \\sim F13 \\sim F14 \\sim F15 \\sim C107 \\sim F13A \\sim F14A \\sim F15A
\\sim C131: within 4A with sigma of 0.02 and sigma for terminal atoms of 0.04
within 4A
C116 \\sim F22 \\sim F23 \\sim F24 \\sim F22A \\sim F23A \\sim F24A: within 4A
with sigma of 0.02 and sigma for terminal atoms of 0.04 within 4A
C134 \\sim C135 \\sim C136 \\sim C137 \\sim C138 \\sim C139: within 4A with
sigma of 0.02 and sigma for terminal atoms of 0.04 within 4A
F16 \\sim F17 \\sim F18 \\sim C108 \\sim F16A \\sim F17A \\sim F18A \\sim C132:
within 4A with sigma of 0.02 and sigma for terminal atoms of 0.04 within 4A
C97 \\sim F10 \\sim F11 \\sim F12 \\sim C100 \\sim F10B \\sim F11B \\sim F12B
\\sim C130 \\sim F10A \\sim F11A \\sim F12A \\sim C129 \\sim C99 \\sim C99A
\\sim F8 \\sim F8A \\sim F9A \\sim F9 \\sim F7 \\sim F7A: within 4A with sigma
of 0.02 and sigma for terminal atoms of 0.04 within 4A
C108 \\sim C132: within 2A with sigma of 0.01 and sigma for terminal atoms of
0.02 within 2A
Uanis(F12) \\sim Ueq, Uanis(F12B) \\sim Ueq, Uanis(F12A) \\sim Ueq: with sigma
of 0.005 and sigma for terminal atoms of 0.005
Uanis(C124) \\sim Ueq, Uanis(C125) \\sim Ueq, Uanis(C126) \\sim Ueq,
Uanis(C127) \\sim Ueq, Uanis(C128) \\sim Ueq, Uanis(C123) \\sim Ueq: with sigma
of 0.003 and sigma for terminal atoms of 0.006
4. Rigid body (RIGU) restrains
 C97, F10, F11, F12, C100, F10B, F11B, F12B, C130
 with sigma for 1-2 distances of 0.002 and sigma for 1-3 distances of 0.002
 C111, F19, F21, C115, F19A, F20A, F21A, C133
 with sigma for 1-2 distances of 0.002 and sigma for 1-3 distances of 0.002
 C103, F13, F14, F15, C107, F13A, F14A, F15A, C131
 with sigma for 1-2 distances of 0.002 and sigma for 1-3 distances of 0.002
 C113, C116, F22, F23, F24, F22A, F23A, F24A
 with sigma for 1-2 distances of 0.002 and sigma for 1-3 distances of 0.002
 C134, C135, C136, C137, C138, C139
 with sigma for 1-2 distances of 0.004 and sigma for 1-3 distances of 0.004
 C123, C124, C125, C126, C127, C128
 with sigma for 1-2 distances of 0.004 and sigma for 1-3 distances of 0.004
 C105, F16, F17, F18, C108, F16A, F17A, F18A, C132
 with sigma for 1-2 distances of 0.002 and sigma for 1-3 distances of 0.002
5. Others
 1*[Sof(F10)+Sof(F11)+Sof(F12)+Sof(C100)]+1*[Sof(F10B)+Sof(F11B)+Sof(F12B)+
 Sof(C130)]+1*[Sof(F10A)+Sof(F11A)+Sof(F12A)+Sof(C129)]=1 with esd of 0.0001
 Sof(F10)=Sof(F11)=Sof(F12)=Sof(C100)=FVAR(1)
 Sof(F19A)=Sof(F20A)=Sof(F21A)=Sof(C133)=1-FVAR(2)
 Sof(F19)=Sof(F20)=Sof(F21)=Sof(C115)=FVAR(2)
 Sof(F13)=Sof(F14)=Sof(F15)=Sof(C107)=1-FVAR(3)
 Sof(F13A)=Sof(F14A)=Sof(F15A)=Sof(C131)=FVAR(3)
 Sof(F22A)=Sof(F23A)=Sof(F24A)=1-FVAR(4)
 Sof(F22)=Sof(F23)=Sof(F24)=FVAR(4)
 Sof(C136)=Sof(H136)=Sof(C135)=Sof(H135)=Sof(C134)=Sof(H134)=Sof(C139)=
 Sof(H139)=Sof(C138)=Sof(H138)=Sof(C137)=Sof(H137)=1-FVAR(5)
 Sof(C117)=Sof(H117)=Sof(C118)=Sof(H118)=Sof(C119)=Sof(H119)=Sof(C120)=
 Sof(H120)=Sof(C121)=Sof(H121)=Sof(C122)=Sof(H122)=FVAR(5)
 Sof(F16A)=Sof(F17A)=Sof(F18A)=Sof(C132)=1-FVAR(6)
 Sof(F16)=Sof(F17)=Sof(F18)=Sof(C108)=FVAR(6)
 Sof(F10B)=Sof(F11B)=Sof(F12B)=Sof(C130)=FVAR(7)
 Sof(F10A)=Sof(F11A)=Sof(F12A)=Sof(C129)=FVAR(8)
 Sof(F7A)=Sof(F9A)=Sof(C99A)=Sof(F8A)=1-FVAR(9)
 Sof(F7)=Sof(F8)=Sof(F9)=Sof(C99)=FVAR(9)
 Fixed Sof: C124(0.5) H124(0.5) C123(0.5) H123(0.5) C128(0.5) H128(0.5)
 C127(0.5) H127(0.5) C126(0.5) H126(0.5) C125(0.5) H125(0.5)
6.a Aromatic/amide H refined with riding coordinates:
 C2(H2), C3(H3), C4(H4), C5(H5), C7(H7), C8(H8), C10(H10), C11(H11), C12(H12),
 C13(H13), C16(H16), C17(H17), C18(H18), C19(H19), C21(H21), C22(H22), C24(H24),
  C25(H25), C26(H26), C27(H27), C30(H30), C31(H31), C32(H32), C33(H33),
 C35(H35), C36(H36), C38(H38), C39(H39), C40(H40), C41(H41), C44(H44), C45(H45),
  C46(H46), C47(H47), C49(H49), C50(H50), C52(H52), C53(H53), C54(H54),
 C55(H55), C58(H58), C59(H59), C60(H60), C61(H61), C63(H63), C64(H64), C66(H66),
  C67(H67), C68(H68), C69(H69), C72(H72), C73(H73), C74(H74), C75(H75),
 C77(H77), C78(H78), C80(H80), C81(H81), C82(H82), C83(H83), C86(H86), C88(H88),
  C90(H90), C94(H94), C96(H96), C98(H98), C102(H102), C104(H104), C106(H106),
 C110(H110), C112(H112), C114(H114), C117(H117), C118(H118), C119(H119),
 C120(H120), C121(H121), C122(H122), C136(H136), C135(H135), C134(H134),
 C139(H139), C138(H138), C137(H137), C124(H124), C123(H123), C128(H128),
 C127(H127), C126(H126), C125(H125)
6.b Fitted hexagon refined as free rotating group:
 C136(C135,C134,C139,C138,C137), C124(C123,C128,C127,C126,C125)
;
_olex2_date_sample_data_collection 2021-07-01
_olex2_submission_special_instructions 'No special instructions were received'
_oxdiff_exptl_absorpt_empirical_details
;
Empirical correction (ABSPACK) includes:
- Absorption correction using spherical harmonics
- Frame scaling
- Detector area scaling
;
_oxdiff_exptl_absorpt_empirical_full_max 2.691
_oxdiff_exptl_absorpt_empirical_full_min 0.793

loop_
_space_group_symop_operation_xyz
'x, y, z'
'-x, -y, -z'

loop_
_atom_site_label
_atom_site_type_symbol
_atom_site_fract_x
_atom_site_fract_y
_atom_site_fract_z
_atom_site_U_iso_or_equiv
_atom_site_adp_type
_atom_site_occupancy
_atom_site_site_symmetry_order
_atom_site_calc_flag
_atom_site_refinement_flags_posn
_atom_site_refinement_flags_adp
_atom_site_refinement_flags_occupancy
_atom_site_disorder_assembly
_atom_site_disorder_group
Cu1 Cu 0.19971(2) 0.17300(2) 0.83285(2) 0.01949(6) Uani 1 1 d . . . . .
Cu2 Cu 0.35455(2) 0.15758(2) 0.73293(2) 0.02004(6) Uani 1 1 d . . . . .
Cl1 Cl 0.22576(3) 0.15589(3) 0.73220(2) 0.03292(11) Uani 1 1 d . . . . .
P1 P 0.17031(2) 0.19554(2) 0.93302(2) 0.01390(8) Uani 1 1 d . . . . .
P2 P 0.47811(2) 0.15114(2) 0.72495(2) 0.01469(8) Uani 1 1 d . . . . .
N1 N 0.06618(8) 0.19284(8) 0.91251(7) 0.0152(2) Uani 1 1 d . . . . .
N2 N 0.18011(9) 0.12976(8) 0.97308(7) 0.0173(3) Uani 1 1 d . . . . .
N3 N 0.24216(9) 0.29481(8) 1.00046(7) 0.0167(3) Uani 1 1 d . . . . .
N4 N 0.49019(9) 0.06822(8) 0.73969(7) 0.0167(3) Uani 1 1 d . . . . .
N5 N 0.57487(9) 0.23648(8) 0.78584(7) 0.0176(3) Uani 1 1 d . . . . .
N6 N 0.46722(9) 0.13008(8) 0.63639(7) 0.0166(3) Uani 1 1 d . . . . .
C1 C 0.02028(10) 0.20203(10) 0.96324(8) 0.0169(3) Uani 1 1 d . . . . .
C2 C 0.05789(11) 0.27781(11) 1.02501(9) 0.0223(3) Uani 1 1 d . . . . .
H2 H 0.109556 0.325261 1.030121 0.027 Uiso 1 1 calc R U . . .
C3 C 0.02116(13) 0.28529(12) 1.07935(10) 0.0277(4) Uani 1 1 d . . . . .
H3 H 0.047905 0.337264 1.121418 0.033 Uiso 1 1 calc R U . . .
C4 C -0.05480(12) 0.21636(12) 1.07175(10) 0.0269(4) Uani 1 1 d . . . . .
H4 H -0.079882 0.220609 1.108900 0.032 Uiso 1 1 calc R U . . .
C5 C -0.09367(11) 0.14162(11) 1.00992(10) 0.0226(3) Uani 1 1 d . . . . .
H5 H -0.145594 0.094720 1.005215 0.027 Uiso 1 1 calc R U . . .
C6 C -0.05881(10) 0.13285(10) 0.95386(9) 0.0177(3) Uani 1 1 d . . . . .
C7 C -0.10723(11) 0.05278(10) 0.88890(9) 0.0202(3) Uani 1 1 d . . . . .
H7 H -0.139929 0.003989 0.896326 0.024 Uiso 1 1 calc R U . . .
C8 C -0.11107(11) 0.03987(10) 0.82011(9) 0.0209(3) Uani 1 1 d . . . . .
H8 H -0.148924 -0.016522 0.784172 0.025 Uiso 1 1 calc R U . . .
C9 C -0.06454(11) 0.10136(10) 0.79318(9) 0.0187(3) Uani 1 1 d . . . . .
C10 C -0.10374(12) 0.08519(11) 0.71874(9) 0.0240(3) Uani 1 1 d . . . . .
H10 H -0.158877 0.035015 0.687986 0.029 Uiso 1 1 calc R U . . .
C11 C -0.06415(12) 0.14044(12) 0.68901(9) 0.0261(4) Uani 1 1 d . . . . .
H11 H -0.091926 0.128103 0.638467 0.031 Uiso 1 1 calc R U . . .
C12 C 0.01624(12) 0.21387(11) 0.73336(9) 0.0234(3) Uani 1 1 d . . . . .
H12 H 0.043684 0.252009 0.713206 0.028 Uiso 1 1 calc R U . . .
C13 C 0.05670(11) 0.23176(10) 0.80724(9) 0.0190(3) Uani 1 1 d . . . . .
H13 H 0.111184 0.282710 0.837603 0.023 Uiso 1 1 calc R U . . .
C14 C 0.01807(10) 0.17557(10) 0.83725(8) 0.0161(3) Uani 1 1 d . . . . .
C15 C 0.19796(11) 0.14087(10) 1.04877(9) 0.0189(3) Uani 1 1 d . . . . .
C16 C 0.13973(11) 0.15517(10) 1.08271(9) 0.0216(3) Uani 1 1 d . . . . .
H16 H 0.084703 0.152440 1.054676 0.026 Uiso 1 1 calc R U . . .
C17 C 0.16119(13) 0.17342(11) 1.15720(10) 0.0284(4) Uani 1 1 d . . . . .
H17 H 0.122045 0.184958 1.180512 0.034 Uiso 1 1 calc R U . . .
C18 C 0.24029(14) 0.17472(12) 1.19753(10) 0.0322(4) Uani 1 1 d . . . . .
H18 H 0.255843 0.188043 1.248738 0.039 Uiso 1 1 calc R U . . .
C19 C 0.29639(12) 0.15666(12) 1.16320(11) 0.0310(4) Uani 1 1 d . . . . .
H19 H 0.349663 0.156647 1.191153 0.037 Uiso 1 1 calc R U . . .
C20 C 0.27637(11) 0.13836(11) 1.08805(10) 0.0242(4) Uani 1 1 d . . . . .
C21 C 0.33653(12) 0.11634(12) 1.05501(12) 0.0302(4) Uani 1 1 d . . . . .
H21 H 0.398754 0.142096 1.086369 0.036 Uiso 1 1 calc R U . . .
C22 C 0.31457(12) 0.06417(13) 0.98577(12) 0.0296(4) Uani 1 1 d . . . . .
H22 H 0.362715 0.056465 0.973780 0.036 Uiso 1 1 calc R U . . .
C23 C 0.22501(12) 0.01781(11) 0.92663(10) 0.0241(3) Uani 1 1 d . . . . .
C24 C 0.20227(14) -0.06039(12) 0.87128(12) 0.0315(4) Uani 1 1 d . . . . .
H24 H 0.246257 -0.081065 0.873136 0.038 Uiso 1 1 calc R U . . .
C25 C 0.11842(15) -0.10792(12) 0.81456(11) 0.0328(4) Uani 1 1 d . . . . .
H25 H 0.105300 -0.160291 0.777850 0.039 Uiso 1 1 calc R U . . .
C26 C 0.05329(14) -0.07899(11) 0.81129(11) 0.0293(4) Uani 1 1 d . . . . .
H26 H -0.004715 -0.111393 0.772295 0.035 Uiso 1 1 calc R U . . .
C27 C 0.07324(12) -0.00230(11) 0.86534(10) 0.0229(3) Uani 1 1 d . . . . .
H27 H 0.028094 0.016923 0.863688 0.028 Uiso 1 1 calc R U . . .
C28 C 0.15844(11) 0.04654(10) 0.92174(9) 0.0193(3) Uani 1 1 d . . . . .
C29 C 0.32128(11) 0.31487(10) 1.06120(10) 0.0226(3) Uani 1 1 d . . . . .
C30 C 0.32229(14) 0.34396(12) 1.13221(10) 0.0330(4) Uani 1 1 d . . . . .
H30 H 0.271825 0.350482 1.140343 0.040 Uiso 1 1 calc R U . . .
C31 C 0.39806(18) 0.36345(14) 1.19132(13) 0.0534(7) Uani 1 1 d . . . . .
H31 H 0.399370 0.383600 1.240066 0.064 Uiso 1 1 calc R U . . .
C32 C 0.47146(17) 0.35369(16) 1.17958(16) 0.0597(9) Uani 1 1 d . . . . .
H32 H 0.522414 0.366015 1.220095 0.072 Uiso 1 1 calc R U . . .
C33 C 0.47069(14) 0.32635(14) 1.10979(16) 0.0493(7) Uani 1 1 d . . . . .
H33 H 0.521338 0.319641 1.102296 0.059 Uiso 1 1 calc R U . . .
C34 C 0.39631(12) 0.30788(11) 1.04869(12) 0.0302(4) Uani 1 1 d . . . . .
C35 C 0.40225(12) 0.28631(12) 0.97654(13) 0.0342(4) Uani 1 1 d . . . . .
H35 H 0.434437 0.254352 0.966441 0.041 Uiso 1 1 calc R U . . .
C36 C 0.36730(13) 0.30652(11) 0.92253(11) 0.0313(4) Uani 1 1 d . . . . .
H36 H 0.376505 0.286719 0.877994 0.038 Uiso 1 1 calc R U . . .
C37 C 0.31641(12) 0.35601(11) 0.92524(9) 0.0244(3) Uani 1 1 d . . . . .
C38 C 0.32356(14) 0.40724(12) 0.88545(10) 0.0343(4) Uani 1 1 d . . . . .
H38 H 0.356711 0.405264 0.853880 0.041 Uiso 1 1 calc R U . . .
C39 C 0.28304(15) 0.46044(12) 0.89164(11) 0.0379(5) Uani 1 1 d . . . . .
H39 H 0.287702 0.494013 0.863767 0.045 Uiso 1 1 calc R U . . .
C40 C 0.23566(13) 0.46509(12) 0.93824(11) 0.0332(4) Uani 1 1 d . . . . .
H40 H 0.210539 0.503867 0.944311 0.040 Uiso 1 1 calc R U . . .
C41 C 0.22503(12) 0.41290(11) 0.97603(10) 0.0256(4) Uani 1 1 d . . . . .
H41 H 0.191973 0.415639 1.007624 0.031 Uiso 1 1 calc R U . . .
C42 C 0.26229(11) 0.35674(10) 0.96806(9) 0.0192(3) Uani 1 1 d . . . . .
C43 C 0.40271(11) -0.00663(10) 0.70837(9) 0.0186(3) Uani 1 1 d . . . . .
C44 C 0.38323(11) -0.07683(10) 0.64714(9) 0.0215(3) Uani 1 1 d . . . . .
H44 H 0.429202 -0.077926 0.628288 0.026 Uiso 1 1 calc R U . . .
C45 C 0.29688(12) -0.14538(11) 0.61339(10) 0.0261(4) Uani 1 1 d . . . . .
H45 H 0.284336 -0.193647 0.572140 0.031 Uiso 1 1 calc R U . . .
C46 C 0.22880(12) -0.14358(12) 0.63978(10) 0.0290(4) Uani 1 1 d . . . . .
H46 H 0.169059 -0.189441 0.615386 0.035 Uiso 1 1 calc R U . . .
C47 C 0.24838(12) -0.07467(12) 0.70178(10) 0.0273(4) Uani 1 1 d . . . . .
H47 H 0.201476 -0.073382 0.719331 0.033 Uiso 1 1 calc R U . . .
C48 C 0.33642(11) -0.00668(11) 0.73911(9) 0.0215(3) Uani 1 1 d . . . . .
C49 C 0.35781(12) 0.05872(11) 0.81044(10) 0.0237(3) Uani 1 1 d . . . . .
H49 H 0.310759 0.073067 0.816715 0.028 Uiso 1 1 calc R U . . .
C50 C 0.43773(13) 0.10011(11) 0.86764(9) 0.0243(3) Uani 1 1 d . . . . .
H50 H 0.440949 0.139523 0.911143 0.029 Uiso 1 1 calc R U . . .
C51 C 0.52022(12) 0.09104(10) 0.87011(9) 0.0221(3) Uani 1 1 d . . . . .
C52 C 0.57643(14) 0.09659(11) 0.93586(10) 0.0293(4) Uani 1 1 d . . . . .
H52 H 0.562231 0.109909 0.978731 0.035 Uiso 1 1 calc R U . . .
C53 C 0.65188(14) 0.08299(12) 0.93903(11) 0.0332(4) Uani 1 1 d . . . . .
H53 H 0.688856 0.086581 0.983789 0.040 Uiso 1 1 calc R U . . .
C54 C 0.67388(13) 0.06407(12) 0.87691(11) 0.0310(4) Uani 1 1 d . . . . .
H54 H 0.725117 0.053579 0.878881 0.037 Uiso 1 1 calc R U . . .
C55 C 0.62083(12) 0.06053(10) 0.81199(10) 0.0236(3) Uani 1 1 d . . . . .
H55 H 0.636262 0.048395 0.769658 0.028 Uiso 1 1 calc R U . . .
C56 C 0.54525(11) 0.07469(10) 0.80885(9) 0.0193(3) Uani 1 1 d . . . . .
C57 C 0.66602(11) 0.24533(10) 0.81301(9) 0.0201(3) Uani 1 1 d . . . . .
C58 C 0.71007(11) 0.23056(11) 0.76502(10) 0.0239(3) Uani 1 1 d . . . . .
H58 H 0.682396 0.219205 0.714711 0.029 Uiso 1 1 calc R U . . .
C59 C 0.79479(12) 0.23233(12) 0.79038(11) 0.0313(4) Uani 1 1 d . . . . .
H59 H 0.824253 0.220997 0.757234 0.038 Uiso 1 1 calc R U . . .
C60 C 0.83576(13) 0.25064(13) 0.86393(12) 0.0347(4) Uani 1 1 d . . . . .
H60 H 0.892924 0.250787 0.881239 0.042 Uiso 1 1 calc R U . . .
C61 C 0.79374(12) 0.26864(12) 0.91208(11) 0.0300(4) Uani 1 1 d . . . . .
H61 H 0.823032 0.281924 0.962628 0.036 Uiso 1 1 calc R U . . .
C62 C 0.70856(11) 0.26787(10) 0.88838(10) 0.0226(3) Uani 1 1 d . . . . .
C63 C 0.67015(12) 0.29102(11) 0.94325(9) 0.0246(3) Uani 1 1 d . . . . .
H63 H 0.685912 0.278223 0.984820 0.029 Uiso 1 1 calc R U . . .
C64 C 0.61523(11) 0.32823(10) 0.94196(9) 0.0232(3) Uani 1 1 d . . . . .
H64 H 0.596452 0.338728 0.982582 0.028 Uiso 1 1 calc R U . . .
C65 C 0.58114(11) 0.35435(10) 0.88499(9) 0.0206(3) Uani 1 1 d . . . . .
C66 C 0.56450(11) 0.42522(11) 0.90509(10) 0.0239(3) Uani 1 1 d . . . . .
H66 H 0.572222 0.452713 0.954810 0.029 Uiso 1 1 calc R U . . .
C67 C 0.53722(12) 0.45593(11) 0.85444(11) 0.0276(4) Uani 1 1 d . . . . .
H67 H 0.526320 0.503909 0.869418 0.033 Uiso 1 1 calc R U . . .
C68 C 0.52578(13) 0.41661(12) 0.78172(11) 0.0297(4) Uani 1 1 d . . . . .
H68 H 0.507710 0.437890 0.746778 0.036 Uiso 1 1 calc R U . . .
C69 C 0.54089(12) 0.34580(11) 0.76017(10) 0.0249(3) Uani 1 1 d . . . . .
H69 H 0.533606 0.319037 0.710446 0.030 Uiso 1 1 calc R U . . .
C70 C 0.56654(10) 0.31401(10) 0.81081(9) 0.0189(3) Uani 1 1 d . . . . .
C71 C 0.53419(10) 0.12669(10) 0.60532(8) 0.0172(3) Uani 1 1 d . . . . .
C72 C 0.56223(11) 0.06395(10) 0.60249(9) 0.0195(3) Uani 1 1 d . . . . .
H72 H 0.533044 0.020589 0.617306 0.023 Uiso 1 1 calc R U . . .
C73 C 0.63229(11) 0.06409(11) 0.57829(9) 0.0229(3) Uani 1 1 d . . . . .
H73 H 0.650857 0.021008 0.576516 0.027 Uiso 1 1 calc R U . . .
C74 C 0.67522(12) 0.12757(12) 0.55662(10) 0.0251(4) Uani 1 1 d . . . . .
H74 H 0.724247 0.128891 0.541178 0.030 Uiso 1 1 calc R U . . .
C75 C 0.64609(12) 0.18867(11) 0.55771(9) 0.0240(3) Uani 1 1 d . . . . .
H75 H 0.675330 0.231467 0.542362 0.029 Uiso 1 1 calc R U . . .
C76 C 0.57472(11) 0.18925(10) 0.58080(9) 0.0201(3) Uani 1 1 d . . . . .
C77 C 0.54623(13) 0.25451(11) 0.57764(9) 0.0251(4) Uani 1 1 d . . . . .
H77 H 0.592103 0.306699 0.583572 0.030 Uiso 1 1 calc R U . . .
C78 C 0.46311(13) 0.24943(12) 0.56738(10) 0.0273(4) Uani 1 1 d . . . . .
H78 H 0.456662 0.298407 0.567322 0.033 Uiso 1 1 calc R U . . .
C79 C 0.38143(12) 0.17643(12) 0.55628(9) 0.0257(4) Uani 1 1 d . . . . .
C80 C 0.29695(14) 0.16327(15) 0.51110(11) 0.0360(5) Uani 1 1 d . . . . .
H80 H 0.294461 0.203851 0.491826 0.043 Uiso 1 1 calc R U . . .
C81 C 0.21769(14) 0.09291(16) 0.49413(12) 0.0431(5) Uani 1 1 d . . . . .
H81 H 0.161367 0.085005 0.463009 0.052 Uiso 1 1 calc R U . . .
C82 C 0.22001(13) 0.03342(14) 0.52248(11) 0.0366(5) Uani 1 1 d . . . . .
H82 H 0.165433 -0.015476 0.510476 0.044 Uiso 1 1 calc R U . . .
C83 C 0.30267(11) 0.04578(12) 0.56856(9) 0.0251(4) Uani 1 1 d . . . . .
H83 H 0.304363 0.005344 0.588243 0.030 Uiso 1 1 calc R U . . .
C84 C 0.38281(11) 0.11706(11) 0.58593(9) 0.0203(3) Uani 1 1 d . . . . .
F1 F 0.54606(7) 0.87693(7) 0.58979(6) 0.0312(2) Uani 1 1 d . . . . .
F2 F 0.59071(10) 0.89302(7) 0.70189(6) 0.0476(3) Uani 1 1 d . . . . .
F3 F 0.67255(8) 0.87702(8) 0.63873(8) 0.0460(3) Uani 1 1 d . . . . .
F4 F 0.61944(12) 0.56471(12) 0.54752(9) 0.0764(6) Uani 1 1 d . . . . .
F5 F 0.67096(8) 0.61776(8) 0.66410(8) 0.0479(3) Uani 1 1 d . . . . .
F6 F 0.54780(9) 0.50139(9) 0.60384(13) 0.0770(6) Uani 1 1 d . . . . .
F7 F 0.3124(10) 0.5412(12) 0.3054(11) 0.053(4) Uani 0.30(2) 1 d D U P A 1
F8 F 0.2080(13) 0.5541(16) 0.2393(7) 0.070(3) Uani 0.30(2) 1 d D U P A 1
F9 F 0.1823(11) 0.4464(9) 0.2604(9) 0.074(3) Uani 0.30(2) 1 d D U P A 1
C85 C 0.39541(11) 0.63260(10) 0.58396(8) 0.0185(3) Uani 1 1 d . . . . .
C86 C 0.44372(11) 0.71773(11) 0.59603(9) 0.0204(3) Uani 1 1 d . . . . .
H86 H 0.411451 0.750050 0.592294 0.024 Uiso 1 1 calc R U . . .
C87 C 0.53740(11) 0.75647(11) 0.61329(9) 0.0210(3) Uani 1 1 d . . . . .
C88 C 0.58630(11) 0.71067(11) 0.61588(9) 0.0230(3) Uani 1 1 d . . . . .
H88 H 0.649735 0.736264 0.625666 0.028 Uiso 1 1 calc R U . . .
C89 C 0.54003(12) 0.62643(11) 0.60378(9) 0.0242(3) Uani 1 1 d . . . . .
C90 C 0.44712(11) 0.58867(10) 0.58966(9) 0.0208(3) Uani 1 1 d . . . . .
H90 H 0.418006 0.531437 0.583738 0.025 Uiso 1 1 calc R U . . .
C91 C 0.58632(12) 0.84982(11) 0.63499(10) 0.0255(4) Uani 1 1 d . . . . .
C92 C 0.59331(13) 0.57704(13) 0.60514(13) 0.0393(5) Uani 1 1 d . . . . .
C93 C 0.23660(11) 0.60081(10) 0.49107(9) 0.0217(3) Uani 1 1 d . . . . .
C94 C 0.25461(12) 0.57175(11) 0.42745(10) 0.0246(3) Uani 1 1 d . . . . .
H94 H 0.297296 0.549535 0.429380 0.030 Uiso 1 1 calc R U . . .
C95 C 0.21207(13) 0.57434(12) 0.36161(10) 0.0309(4) Uani 1 1 d D . . . .
C96 C 0.15119(14) 0.60852(12) 0.35703(11) 0.0358(5) Uani 1 1 d . . . . .
H96 H 0.122321 0.610686 0.312309 0.043 Uiso 1 1 calc R U . . .
C97 C 0.13383(13) 0.63919(12) 0.41904(11) 0.0323(4) Uani 1 1 d D U . . .
C98 C 0.17493(12) 0.63489(11) 0.48469(10) 0.0259(4) Uani 1 1 d . . . . .
H98 H 0.160580 0.655700 0.526204 0.031 Uiso 1 1 calc R U . . .
C99 C 0.2272(12) 0.5306(10) 0.2953(6) 0.045(4) Uani 0.30(2) 1 d D U P A 1
C101 C 0.26512(11) 0.64038(10) 0.63592(9) 0.0205(3) Uani 1 1 d . . . . .
C102 C 0.17549(12) 0.61469(11) 0.63347(10) 0.0260(4) Uani 1 1 d . . . . .
H102 H 0.127434 0.566780 0.591865 0.031 Uiso 1 1 calc R U . . .
C103 C 0.15459(12) 0.65701(12) 0.68991(12) 0.0300(4) Uani 1 1 d D U . . .
C104 C 0.22274(13) 0.72523(12) 0.75316(11) 0.0295(4) Uani 1 1 d . . . . .
H104 H 0.208601 0.754069 0.791773 0.035 Uiso 1 1 calc R U . . .
C105 C 0.31213(12) 0.74988(11) 0.75810(10) 0.0251(3) Uani 1 1 d D . . . .
C106 C 0.33243(11) 0.70860(11) 0.70061(9) 0.0215(3) Uani 1 1 d . . . . .
H106 H 0.394355 0.727541 0.705550 0.026 Uiso 1 1 calc R U . . .
C109 C 0.24554(11) 0.49055(10) 0.55202(9) 0.0193(3) Uani 1 1 d . . . . .
C110 C 0.26284(12) 0.46960(11) 0.61257(9) 0.0236(3) Uani 1 1 d . . . . .
H110 H 0.292783 0.513720 0.660673 0.028 Uiso 1 1 calc R U . . .
C111 C 0.23768(13) 0.38618(12) 0.60483(10) 0.0273(4) Uani 1 1 d D U . . .
C112 C 0.19369(13) 0.31971(11) 0.53566(11) 0.0281(4) Uani 1 1 d . . . . .
H112 H 0.176820 0.262825 0.530203 0.034 Uiso 1 1 calc R U . . .
C113 C 0.17512(12) 0.33894(11) 0.47472(10) 0.0268(4) Uani 1 1 d . . . . .
C114 C 0.19970(11) 0.42233(11) 0.48285(9) 0.0222(3) Uani 1 1 d . . . . .
H114 H 0.184915 0.433314 0.440098 0.027 Uiso 1 1 calc R U . . .
C116 C 0.13050(15) 0.26794(13) 0.39936(12) 0.0405(5) Uani 1 1 d D U . . .
B1 B 0.28512(12) 0.59115(11) 0.56567(10) 0.0187(3) Uani 1 1 d . . . . .
F10 F 0.0225(9) 0.6672(8) 0.3513(5) 0.058(2) Uani 0.198(3) 1 d D U P B 1
F11 F 0.0074(6) 0.6470(8) 0.4475(9) 0.056(2) Uani 0.198(3) 1 d D U P B 1
F12 F 0.1163(7) 0.7625(6) 0.4615(7) 0.0386(19) Uani 0.198(3) 1 d D U P B 1
F13 F 0.0126(4) 0.6399(7) 0.6214(4) 0.0857(17) Uani 0.625(16) 1 d D U P C 1
F14 F 0.0124(3) 0.5485(2) 0.6647(5) 0.0605(14) Uani 0.625(16) 1 d D U P C 1
F15 F 0.0436(6) 0.6722(5) 0.7363(4) 0.0547(17) Uani 0.625(16) 1 d D U P C 1
F16 F 0.3672(2) 0.8808(2) 0.8599(2) 0.0542(10) Uani 0.816(12) 1 d D U P D 1
F17 F 0.46406(19) 0.8630(2) 0.81550(13) 0.0464(8) Uani 0.816(12) 1 d D U P D 1
F18 F 0.4190(2) 0.7950(2) 0.87841(18) 0.0495(7) Uani 0.816(12) 1 d D U P D 1
F19 F 0.18827(13) 0.34080(17) 0.69036(12) 0.0743(8) Uani 0.893(3) 1 d D U P E 1
F20 F 0.29043(17) 0.31002(13) 0.66330(10) 0.0741(7) Uani 0.893(3) 1 d D U P E 1
F21 F 0.32656(11) 0.43502(11) 0.73130(8) 0.0502(5) Uani 0.893(3) 1 d D U P E 1
F22 F 0.1827(6) 0.2259(5) 0.3895(3) 0.0474(14) Uani 0.60(2) 1 d D U P F 1
F23 F 0.0496(5) 0.2091(5) 0.3847(5) 0.0685(17) Uani 0.60(2) 1 d D U P F 1
F24 F 0.1196(7) 0.2904(6) 0.3435(4) 0.0463(14) Uani 0.60(2) 1 d D U P F 1
C100 C 0.0691(9) 0.6788(9) 0.4191(8) 0.039(2) Uani 0.198(3) 1 d D U P B 1
C107 C 0.0579(5) 0.6285(5) 0.6796(4) 0.0514(15) Uani 0.625(16) 1 d D U P C 1
C108 C 0.3894(3) 0.8210(2) 0.82680(19) 0.0305(7) Uani 0.816(12) 1 d D U P D 1
C115 C 0.2594(2) 0.36785(16) 0.67163(14) 0.0364(6) Uani 0.893(3) 1 d D U P E 1
C117 C 0.0716(2) 0.4540(2) 0.79711(16) 0.0556(8) Uani 0.868(3) 1 d . . P G 1
H117 H 0.083037 0.420881 0.758929 0.067 Uiso 0.868(3) 1 calc R U P G 1
C118 C 0.0116(2) 0.41531(18) 0.82514(18) 0.0554(8) Uani 0.868(3) 1 d . . P G 1
H118 H -0.019514 0.355167 0.805770 0.067 Uiso 0.868(3) 1 calc R U P G 1
C119 C -0.0044(2) 0.46388(19) 0.88256(18) 0.0543(8) Uani 0.868(3) 1 d . . P G 1
H119 H -0.045864 0.437004 0.902396 0.065 Uiso 0.868(3) 1 calc R U P G 1
C120 C 0.0406(2) 0.55042(19) 0.90945(17) 0.0550(8) Uani 0.868(3) 1 d . . P G 1
H120 H 0.030653 0.583904 0.948459 0.066 Uiso 0.868(3) 1 calc R U P G 1
C121 C 0.1002(2) 0.58926(19) 0.88040(17) 0.0545(8) Uani 0.868(3) 1 d . . P G 1
H121 H 0.130794 0.649387 0.899179 0.065 Uiso 0.868(3) 1 calc R U P G 1
C122 C 0.1159(2) 0.5416(2) 0.82432(17) 0.0549(8) Uani 0.868(3) 1 d . . P G 1
H122 H 0.156938 0.568694 0.804304 0.066 Uiso 0.868(3) 1 calc R U P G 1
F10B F -0.0129(9) 0.6314(10) 0.3712(7) 0.057(3) Uani 0.173(3) 1 d D U P B 2
F11B F 0.0411(7) 0.6915(7) 0.4837(4) 0.0347(16) Uani 0.173(3) 1 d D U P B 2
F12B F 0.0961(8) 0.7527(7) 0.4239(8) 0.061(2) Uani 0.173(3) 1 d D U P B 2
F13A F 0.0259(5) 0.6764(6) 0.6442(5) 0.0533(18) Uani 0.375(16) 1 d D U P C 2
F14A F -0.0011(4) 0.5581(5) 0.6327(6) 0.057(2) Uani 0.375(16) 1 d D U P C 2
F15A F 0.0456(11) 0.6586(9) 0.7442(6) 0.047(2) Uani 0.375(16) 1 d D U P C 2
F16A F 0.3492(10) 0.8531(11) 0.8701(7) 0.044(3) Uani 0.184(12) 1 d D U P D 2
F17A F 0.4376(12) 0.8781(7) 0.8065(8) 0.056(3) Uani 0.184(12) 1 d D U P D 2
F18A F 0.4330(7) 0.7925(7) 0.8555(10) 0.044(3) Uani 0.184(12) 1 d D U P D 2
F19A F 0.2081(11) 0.4026(9) 0.7152(7) 0.043(3) Uani 0.107(3) 1 d D U P E 2
F20A F 0.1849(11) 0.2764(8) 0.6499(7) 0.057(3) Uani 0.107(3) 1 d D U P E 2
F21A F 0.3154(11) 0.3754(12) 0.7007(9) 0.052(3) Uani 0.107(3) 1 d D U P E 2
F22A F 0.1516(12) 0.2059(6) 0.3950(6) 0.063(2) Uani 0.40(2) 1 d D U P F 2
F23A F 0.0381(6) 0.2285(9) 0.3847(7) 0.066(2) Uani 0.40(2) 1 d D U P F 2
F24A F 0.1421(11) 0.2971(10) 0.3475(7) 0.047(2) Uani 0.40(2) 1 d D U P F 2
C130 C 0.0677(10) 0.6761(10) 0.4257(8) 0.041(2) Uani 0.173(3) 1 d D U P B 2
C131 C 0.0554(6) 0.6355(7) 0.6804(5) 0.0325(17) Uani 0.375(16) 1 d D U P C 2
C132 C 0.3839(10) 0.8230(9) 0.8246(8) 0.036(2) Uani 0.184(12) 1 d D U P D 2
C133 C 0.2300(13) 0.3576(10) 0.6661(9) 0.041(3) Uani 0.107(3) 1 d D U P E 2
C136 C 0.2535(10) 0.5912(12) 0.8103(9) 0.071(5) Uani 0.132(3) 1 d G U P G 2
H136 H 0.306485 0.590349 0.802797 0.085 Uiso 0.132(3) 1 calc R U P G 2
C135 C 0.1681(12) 0.5247(11) 0.7638(9) 0.086(6) Uani 0.132(3) 1 d G U P G 2
H135 H 0.162602 0.478427 0.724448 0.104 Uiso 0.132(3) 1 calc R U P G 2
C134 C 0.0906(10) 0.5260(12) 0.7748(11) 0.101(6) Uani 0.132(3) 1 d G U P G 2
H134 H 0.032205 0.480565 0.743003 0.122 Uiso 0.132(3) 1 calc R U P G 2
C139 C 0.0986(10) 0.5938(14) 0.8324(11) 0.093(6) Uani 0.132(3) 1 d G U P G 2
H139 H 0.045690 0.594623 0.839909 0.111 Uiso 0.132(3) 1 calc R U P G 2
C138 C 0.1841(12) 0.6602(11) 0.8789(8) 0.077(5) Uani 0.132(3) 1 d G U P G 2
H138 H 0.189572 0.706545 0.918258 0.092 Uiso 0.132(3) 1 calc R U P G 2
C137 C 0.2616(10) 0.6590(10) 0.8679(8) 0.076(5) Uani 0.132(3) 1 d G U P G 2
H137 H 0.319971 0.704409 0.899704 0.091 Uiso 0.132(3) 1 calc R U P G 2
F10A F 0.0651(2) 0.7085(2) 0.36396(17) 0.0589(8) Uani 0.628(3) 1 d D U P B 3
F11A F -0.0149(2) 0.6178(2) 0.3979(3) 0.0579(9) Uani 0.628(3) 1 d D U P B 3
F12A F 0.0931(4) 0.7401(3) 0.47731(19) 0.0796(14) Uani 0.628(3) 1 d D U P B 3
C129 C 0.0682(4) 0.6751(4) 0.4131(3) 0.0482(15) Uani 0.628(3) 1 d D U P B 3
C124 C 0.0072(2) 0.89149(18) 0.52539(18) 0.0520(11) Uani 0.5 1 d G U P H -1
H124 H 0.007215 0.843691 0.534129 0.062 Uiso 0.5 1 calc R U P H -1
C123 C -0.0246(2) 0.88459(19) 0.45363(15) 0.0543(12) Uani 0.5 1 d G U P H -1
H123 H -0.046358 0.832070 0.413323 0.065 Uiso 0.5 1 calc R U P H -1
C128 C -0.0247(2) 0.9545(2) 0.44084(16) 0.0487(14) Uani 0.5 1 d G U P H -1
H128 H -0.046437 0.949810 0.391792 0.058 Uiso 0.5 1 calc R U P H -1
C127 C 0.0071(3) 1.0314(2) 0.4998(2) 0.0518(11) Uani 0.5 1 d G U P H -1
H127 H 0.007056 1.079172 0.491067 0.062 Uiso 0.5 1 calc R U P H -1
C126 C 0.0389(2) 1.03828(18) 0.57157(18) 0.0532(15) Uani 0.5 1 d G U P H -1
H126 H 0.060629 1.090795 0.611873 0.064 Uiso 0.5 1 calc R U P H -1
C125 C 0.0390(2) 0.9683(2) 0.58436(14) 0.0476(11) Uani 0.5 1 d G U P H -1
H125 H 0.060710 0.973055 0.633405 0.057 Uiso 0.5 1 calc R U P H -1
F7A F 0.3045(5) 0.5298(5) 0.3088(4) 0.0518(15) Uani 0.70(2) 1 d D U P A 2
F9A F 0.1595(5) 0.4667(5) 0.2472(3) 0.086(2) Uani 0.70(2) 1 d D U P A 2
C99A C 0.2300(5) 0.5412(4) 0.2937(3) 0.0386(16) Uani 0.70(2) 1 d D U P A 2
F8A F 0.2428(6) 0.5935(5) 0.2602(4) 0.0632(14) Uani 0.70(2) 1 d D U P A 2

loop_
_atom_site_aniso_label
_atom_site_aniso_U_11
_atom_site_aniso_U_22
_atom_site_aniso_U_33
_atom_site_aniso_U_23
_atom_site_aniso_U_13
_atom_site_aniso_U_12
Cu1 0.02036(12) 0.02517(13) 0.02070(12) 0.01217(10) 0.01167(10) 0.01364(10)
Cu2 0.01615(12) 0.02642(13) 0.01956(12) 0.00816(10) 0.00827(9) 0.01166(10)
Cl1 0.0257(2) 0.0659(3) 0.0239(2) 0.0234(2) 0.01557(17) 0.0302(2)
P1 0.01248(17) 0.01431(17) 0.01689(17) 0.00802(14) 0.00589(14) 0.00658(14)
P2 0.01324(17) 0.01448(18) 0.01625(18) 0.00591(14) 0.00587(14) 0.00622(14)
N1 0.0135(6) 0.0181(6) 0.0154(6) 0.0078(5) 0.0057(5) 0.0078(5)
N2 0.0178(6) 0.0170(6) 0.0197(6) 0.0099(5) 0.0065(5) 0.0089(5)
N3 0.0146(6) 0.0158(6) 0.0185(6) 0.0089(5) 0.0042(5) 0.0054(5)
N4 0.0165(6) 0.0141(6) 0.0186(6) 0.0067(5) 0.0067(5) 0.0057(5)
N5 0.0143(6) 0.0155(6) 0.0205(6) 0.0055(5) 0.0038(5) 0.0073(5)
N6 0.0138(6) 0.0212(6) 0.0168(6) 0.0087(5) 0.0060(5) 0.0091(5)
C1 0.0164(7) 0.0215(8) 0.0184(7) 0.0110(6) 0.0076(6) 0.0116(6)
C2 0.0207(8) 0.0207(8) 0.0255(8) 0.0081(7) 0.0108(7) 0.0091(7)
C3 0.0310(9) 0.0274(9) 0.0247(8) 0.0069(7) 0.0138(7) 0.0139(8)
C4 0.0291(9) 0.0356(10) 0.0264(9) 0.0156(8) 0.0179(7) 0.0184(8)
C5 0.0192(8) 0.0295(9) 0.0274(8) 0.0174(7) 0.0120(7) 0.0129(7)
C6 0.0152(7) 0.0222(8) 0.0211(7) 0.0125(6) 0.0073(6) 0.0107(6)
C7 0.0152(7) 0.0198(8) 0.0265(8) 0.0121(7) 0.0079(6) 0.0069(6)
C8 0.0154(7) 0.0188(8) 0.0237(8) 0.0068(6) 0.0046(6) 0.0059(6)
C9 0.0178(7) 0.0205(8) 0.0191(7) 0.0076(6) 0.0069(6) 0.0104(6)
C10 0.0206(8) 0.0255(8) 0.0197(8) 0.0059(7) 0.0040(6) 0.0089(7)
C11 0.0291(9) 0.0331(9) 0.0177(8) 0.0110(7) 0.0070(7) 0.0165(8)
C12 0.0275(9) 0.0277(9) 0.0242(8) 0.0161(7) 0.0128(7) 0.0157(7)
C13 0.0186(7) 0.0202(8) 0.0218(8) 0.0101(6) 0.0082(6) 0.0110(6)
C14 0.0159(7) 0.0189(7) 0.0164(7) 0.0071(6) 0.0065(6) 0.0108(6)
C15 0.0175(7) 0.0156(7) 0.0209(8) 0.0107(6) 0.0041(6) 0.0039(6)
C16 0.0214(8) 0.0192(8) 0.0216(8) 0.0102(6) 0.0060(6) 0.0065(6)
C17 0.0325(9) 0.0237(8) 0.0227(8) 0.0106(7) 0.0099(7) 0.0059(7)
C18 0.0347(10) 0.0258(9) 0.0196(8) 0.0121(7) 0.0001(7) 0.0010(8)
C19 0.0222(9) 0.0277(9) 0.0315(9) 0.0191(8) -0.0029(7) 0.0017(7)
C20 0.0165(8) 0.0216(8) 0.0304(9) 0.0168(7) 0.0025(7) 0.0033(6)
C21 0.0158(8) 0.0351(10) 0.0494(11) 0.0325(9) 0.0091(8) 0.0116(7)
C22 0.0237(9) 0.0379(10) 0.0515(12) 0.0343(9) 0.0223(8) 0.0215(8)
C23 0.0275(9) 0.0277(9) 0.0374(9) 0.0245(8) 0.0228(8) 0.0182(7)
C24 0.0461(11) 0.0325(10) 0.0487(11) 0.0293(9) 0.0377(10) 0.0295(9)
C25 0.0511(12) 0.0217(9) 0.0406(11) 0.0158(8) 0.0338(10) 0.0191(9)
C26 0.0349(10) 0.0211(8) 0.0315(9) 0.0091(7) 0.0181(8) 0.0100(8)
C27 0.0242(8) 0.0192(8) 0.0276(8) 0.0093(7) 0.0124(7) 0.0106(7)
C28 0.0231(8) 0.0181(7) 0.0248(8) 0.0130(6) 0.0142(7) 0.0110(6)
C29 0.0174(8) 0.0165(7) 0.0263(8) 0.0127(7) 0.0002(7) 0.0015(6)
C30 0.0342(10) 0.0226(9) 0.0232(9) 0.0115(7) 0.0004(8) -0.0019(8)
C31 0.0554(15) 0.0310(11) 0.0307(11) 0.0185(9) -0.0138(10) -0.0110(10)
C32 0.0339(13) 0.0409(13) 0.0643(17) 0.0359(13) -0.0247(11) -0.0090(10)
C33 0.0199(9) 0.0341(11) 0.0802(18) 0.0355(12) -0.0058(10) 0.0038(8)
C34 0.0178(8) 0.0205(8) 0.0486(11) 0.0201(8) 0.0039(8) 0.0055(7)
C35 0.0198(8) 0.0212(9) 0.0632(13) 0.0153(9) 0.0192(9) 0.0102(7)
C36 0.0271(9) 0.0215(8) 0.0426(11) 0.0088(8) 0.0222(8) 0.0057(7)
C37 0.0244(8) 0.0178(8) 0.0233(8) 0.0073(7) 0.0077(7) 0.0032(7)
C38 0.0365(10) 0.0281(9) 0.0256(9) 0.0131(8) 0.0097(8) 0.0011(8)
C39 0.0407(11) 0.0240(9) 0.0328(10) 0.0182(8) -0.0019(9) 0.0026(8)
C40 0.0266(9) 0.0198(8) 0.0414(11) 0.0148(8) -0.0028(8) 0.0063(7)
C41 0.0192(8) 0.0191(8) 0.0311(9) 0.0089(7) 0.0023(7) 0.0063(7)
C42 0.0162(7) 0.0152(7) 0.0204(7) 0.0082(6) 0.0019(6) 0.0035(6)
C43 0.0186(8) 0.0176(7) 0.0208(7) 0.0100(6) 0.0085(6) 0.0069(6)
C44 0.0227(8) 0.0179(8) 0.0233(8) 0.0086(6) 0.0107(7) 0.0071(7)
C45 0.0278(9) 0.0189(8) 0.0245(8) 0.0068(7) 0.0098(7) 0.0048(7)
C46 0.0237(9) 0.0246(9) 0.0291(9) 0.0112(7) 0.0094(7) 0.0011(7)
C47 0.0234(9) 0.0288(9) 0.0315(9) 0.0153(8) 0.0152(7) 0.0083(7)
C48 0.0229(8) 0.0204(8) 0.0238(8) 0.0115(7) 0.0122(7) 0.0086(7)
C49 0.0271(9) 0.0230(8) 0.0294(9) 0.0133(7) 0.0192(7) 0.0126(7)
C50 0.0353(9) 0.0180(8) 0.0232(8) 0.0091(7) 0.0175(7) 0.0113(7)
C51 0.0289(9) 0.0149(7) 0.0210(8) 0.0079(6) 0.0093(7) 0.0082(7)
C52 0.0413(10) 0.0217(8) 0.0208(8) 0.0104(7) 0.0089(8) 0.0102(8)
C53 0.0409(11) 0.0260(9) 0.0272(9) 0.0135(8) 0.0015(8) 0.0145(8)
C54 0.0315(10) 0.0250(9) 0.0352(10) 0.0130(8) 0.0041(8) 0.0160(8)
C55 0.0251(8) 0.0178(8) 0.0269(8) 0.0083(7) 0.0070(7) 0.0112(7)
C56 0.0221(8) 0.0135(7) 0.0200(7) 0.0070(6) 0.0058(6) 0.0068(6)
C57 0.0142(7) 0.0145(7) 0.0274(8) 0.0073(6) 0.0033(6) 0.0061(6)
C58 0.0183(8) 0.0204(8) 0.0290(9) 0.0080(7) 0.0063(7) 0.0077(7)
C59 0.0204(8) 0.0296(9) 0.0408(10) 0.0084(8) 0.0109(8) 0.0131(7)
C60 0.0201(9) 0.0322(10) 0.0461(11) 0.0107(9) 0.0035(8) 0.0155(8)
C61 0.0226(9) 0.0258(9) 0.0321(9) 0.0083(8) -0.0019(7) 0.0113(7)
C62 0.0190(8) 0.0173(8) 0.0267(8) 0.0076(7) 0.0027(7) 0.0078(6)
C63 0.0244(8) 0.0194(8) 0.0216(8) 0.0073(7) 0.0018(7) 0.0065(7)
C64 0.0225(8) 0.0182(8) 0.0223(8) 0.0055(6) 0.0070(7) 0.0054(7)
C65 0.0147(7) 0.0159(7) 0.0253(8) 0.0056(6) 0.0057(6) 0.0042(6)
C66 0.0184(8) 0.0173(8) 0.0281(9) 0.0032(7) 0.0073(7) 0.0056(6)
C67 0.0228(8) 0.0165(8) 0.0377(10) 0.0062(7) 0.0070(7) 0.0093(7)
C68 0.0306(9) 0.0229(9) 0.0333(10) 0.0122(8) 0.0045(8) 0.0137(8)
C69 0.0258(8) 0.0199(8) 0.0251(8) 0.0084(7) 0.0044(7) 0.0100(7)
C70 0.0137(7) 0.0147(7) 0.0251(8) 0.0068(6) 0.0044(6) 0.0058(6)
C71 0.0142(7) 0.0197(7) 0.0162(7) 0.0066(6) 0.0056(6) 0.0066(6)
C72 0.0183(7) 0.0194(8) 0.0212(7) 0.0087(6) 0.0085(6) 0.0079(6)
C73 0.0210(8) 0.0238(8) 0.0266(8) 0.0096(7) 0.0115(7) 0.0119(7)
C74 0.0200(8) 0.0303(9) 0.0265(8) 0.0106(7) 0.0138(7) 0.0104(7)
C75 0.0233(8) 0.0249(8) 0.0231(8) 0.0118(7) 0.0116(7) 0.0068(7)
C76 0.0200(8) 0.0210(8) 0.0179(7) 0.0082(6) 0.0072(6) 0.0077(6)
C77 0.0344(9) 0.0228(8) 0.0229(8) 0.0131(7) 0.0132(7) 0.0135(7)
C78 0.0397(10) 0.0299(9) 0.0239(8) 0.0158(7) 0.0139(8) 0.0226(8)
C79 0.0292(9) 0.0356(10) 0.0199(8) 0.0107(7) 0.0091(7) 0.0230(8)
C80 0.0359(11) 0.0546(13) 0.0286(9) 0.0171(9) 0.0095(8) 0.0335(10)
C81 0.0293(10) 0.0664(15) 0.0320(10) 0.0110(10) 0.0029(8) 0.0326(11)
C82 0.0173(8) 0.0472(12) 0.0302(10) 0.0013(9) 0.0039(7) 0.0135(8)
C83 0.0190(8) 0.0310(9) 0.0213(8) 0.0047(7) 0.0073(7) 0.0119(7)
C84 0.0168(7) 0.0276(8) 0.0170(7) 0.0058(6) 0.0062(6) 0.0132(7)
F1 0.0316(6) 0.0249(5) 0.0339(6) 0.0152(5) 0.0067(5) 0.0103(4)
F2 0.0752(9) 0.0221(6) 0.0261(6) 0.0040(5) 0.0166(6) 0.0081(6)
F3 0.0214(6) 0.0343(6) 0.0747(9) 0.0266(6) 0.0126(6) 0.0048(5)
F4 0.0683(10) 0.0935(13) 0.0625(10) -0.0056(9) 0.0272(8) 0.0588(10)
F5 0.0293(6) 0.0407(7) 0.0603(8) 0.0058(6) -0.0005(6) 0.0241(6)
F6 0.0327(7) 0.0295(7) 0.1569(18) 0.0278(9) 0.0157(9) 0.0218(6)
F7 0.045(5) 0.045(4) 0.040(6) 0.011(4) 0.009(4) 0.000(4)
F8 0.100(7) 0.100(9) 0.036(4) 0.049(5) 0.022(4) 0.058(7)
F9 0.058(6) 0.062(5) 0.050(5) -0.011(4) 0.011(4) 0.005(4)
C85 0.0197(8) 0.0193(7) 0.0149(7) 0.0066(6) 0.0044(6) 0.0087(6)
C86 0.0204(8) 0.0217(8) 0.0201(7) 0.0104(6) 0.0054(6) 0.0107(7)
C87 0.0210(8) 0.0224(8) 0.0163(7) 0.0075(6) 0.0051(6) 0.0080(7)
C88 0.0180(8) 0.0265(8) 0.0179(7) 0.0034(6) 0.0050(6) 0.0087(7)
C89 0.0217(8) 0.0243(8) 0.0224(8) 0.0027(7) 0.0057(7) 0.0131(7)
C90 0.0214(8) 0.0183(7) 0.0192(7) 0.0041(6) 0.0052(6) 0.0094(6)
C91 0.0228(8) 0.0254(9) 0.0232(8) 0.0102(7) 0.0056(7) 0.0072(7)
C92 0.0243(9) 0.0281(10) 0.0506(13) -0.0011(9) 0.0059(9) 0.0148(8)
C93 0.0172(7) 0.0146(7) 0.0259(8) 0.0095(6) 0.0013(6) 0.0028(6)
C94 0.0216(8) 0.0213(8) 0.0267(9) 0.0134(7) 0.0038(7) 0.0057(7)
C95 0.0295(9) 0.0250(9) 0.0258(9) 0.0134(7) 0.0015(7) 0.0028(7)
C96 0.0333(10) 0.0259(9) 0.0323(10) 0.0167(8) -0.0072(8) 0.0054(8)
C97 0.0271(9) 0.0214(8) 0.0356(10) 0.0120(8) -0.0053(8) 0.0079(7)
C98 0.0205(8) 0.0179(8) 0.0300(9) 0.0097(7) -0.0013(7) 0.0059(7)
C99 0.047(7) 0.056(7) 0.036(6) 0.037(5) 0.005(5) 0.019(5)
C101 0.0196(8) 0.0182(7) 0.0262(8) 0.0117(7) 0.0064(6) 0.0104(6)
C102 0.0204(8) 0.0199(8) 0.0345(9) 0.0089(7) 0.0083(7) 0.0089(7)
C103 0.0237(8) 0.0247(9) 0.0443(11) 0.0127(8) 0.0156(8) 0.0131(7)
C104 0.0294(9) 0.0270(9) 0.0362(10) 0.0095(8) 0.0151(8) 0.0176(8)
C105 0.0243(8) 0.0227(8) 0.0284(8) 0.0080(7) 0.0069(7) 0.0144(7)
C106 0.0191(8) 0.0221(8) 0.0256(8) 0.0102(7) 0.0064(7) 0.0127(7)
C109 0.0160(7) 0.0196(8) 0.0231(8) 0.0097(6) 0.0065(6) 0.0087(6)
C110 0.0277(9) 0.0215(8) 0.0227(8) 0.0104(7) 0.0084(7) 0.0119(7)
C111 0.0333(9) 0.0267(9) 0.0309(9) 0.0185(7) 0.0146(7) 0.0161(8)
C112 0.0294(9) 0.0194(8) 0.0370(10) 0.0143(7) 0.0119(8) 0.0108(7)
C113 0.0242(8) 0.0206(8) 0.0308(9) 0.0084(7) 0.0057(7) 0.0094(7)
C114 0.0215(8) 0.0218(8) 0.0231(8) 0.0103(7) 0.0054(6) 0.0106(7)
C116 0.0442(11) 0.0226(9) 0.0364(10) 0.0050(8) -0.0010(8) 0.0120(8)
B1 0.0171(8) 0.0171(8) 0.0210(8) 0.0086(7) 0.0042(7) 0.0079(7)
F10 0.056(4) 0.063(5) 0.055(3) 0.032(3) -0.003(3) 0.036(4)
F11 0.032(3) 0.070(5) 0.078(5) 0.046(4) 0.015(3) 0.026(3)
F12 0.029(3) 0.039(3) 0.044(3) 0.016(2) 0.010(3) 0.014(2)
F13 0.045(2) 0.130(5) 0.087(3) 0.037(3) 0.0224(19) 0.053(3)
F14 0.0296(15) 0.0285(12) 0.101(3) 0.0050(14) 0.030(2) 0.0022(10)
F15 0.0327(19) 0.0356(19) 0.085(3) 0.005(2) 0.033(2) 0.0121(15)
F16 0.0300(12) 0.0397(14) 0.0603(15) -0.0159(11) -0.0011(9) 0.0216(11)
F17 0.0246(10) 0.0461(12) 0.0367(10) -0.0018(8) 0.0041(8) 0.0020(8)
F18 0.0520(13) 0.0591(12) 0.0266(11) 0.0128(10) 0.0003(9) 0.0265(10)
F19 0.0585(11) 0.108(2) 0.0683(13) 0.0673(15) 0.0334(10) 0.0195(11)
F20 0.136(2) 0.0694(13) 0.0540(11) 0.0419(10) 0.0311(11) 0.0744(14)
F21 0.0613(10) 0.0476(10) 0.0337(8) 0.0268(7) 0.0052(7) 0.0163(7)
F22 0.062(3) 0.037(2) 0.0382(14) 0.0033(14) 0.0076(16) 0.033(2)
F23 0.051(2) 0.031(2) 0.070(2) -0.0086(18) 0.0097(18) -0.0061(15)
F24 0.053(4) 0.037(2) 0.0304(14) -0.0002(14) -0.0037(18) 0.024(3)
C100 0.028(3) 0.037(4) 0.047(4) 0.021(3) -0.001(3) 0.018(3)
C107 0.027(2) 0.035(2) 0.070(3) -0.0032(18) 0.0183(17) 0.0106(17)
C108 0.0277(13) 0.0334(13) 0.0283(11) 0.0039(10) 0.0072(10) 0.0204(11)
C115 0.0470(15) 0.0318(12) 0.0353(11) 0.0228(10) 0.0139(11) 0.0167(11)
C117 0.0533(17) 0.0543(17) 0.0393(14) 0.0008(13) -0.0091(13) 0.0345(15)
C118 0.0412(15) 0.0340(14) 0.0633(19) 0.0004(13) -0.0071(14) 0.0201(12)
C119 0.0470(16) 0.0414(15) 0.0641(19) 0.0144(14) 0.0072(14) 0.0234(13)
C120 0.0656(19) 0.0421(15) 0.0487(16) 0.0084(13) 0.0114(14) 0.0295(15)
C121 0.074(2) 0.0365(14) 0.0477(16) 0.0144(12) 0.0088(15) 0.0302(15)
C122 0.071(2) 0.0574(18) 0.0411(15) 0.0238(14) 0.0077(14) 0.0387(16)
F10B 0.045(4) 0.076(5) 0.041(4) 0.011(3) 0.002(3) 0.038(3)
F11B 0.030(4) 0.047(4) 0.028(3) 0.011(3) -0.002(3) 0.031(3)
F12B 0.066(4) 0.061(3) 0.068(4) 0.033(3) 0.019(3) 0.038(3)
F13A 0.032(2) 0.071(3) 0.074(4) 0.040(3) 0.019(2) 0.034(3)
F14A 0.024(2) 0.047(2) 0.084(4) 0.011(2) 0.024(2) 0.0103(16)
F15A 0.042(3) 0.063(5) 0.055(2) 0.028(3) 0.035(2) 0.031(3)
F16A 0.031(5) 0.047(6) 0.037(3) -0.006(3) 0.000(3) 0.027(4)
F17A 0.042(5) 0.030(4) 0.062(5) 0.002(3) 0.005(4) 0.003(3)
F18A 0.024(3) 0.035(4) 0.047(5) -0.005(4) -0.009(3) 0.019(3)
F19A 0.078(6) 0.047(5) 0.039(4) 0.037(4) 0.036(4) 0.041(5)
F20A 0.101(6) 0.045(4) 0.036(5) 0.031(3) 0.028(4) 0.031(4)
F21A 0.069(5) 0.067(7) 0.045(5) 0.038(5) 0.026(3) 0.040(4)
F22A 0.088(5) 0.030(3) 0.049(3) 0.003(2) 0.002(3) 0.029(3)
F23A 0.053(2) 0.042(4) 0.050(3) -0.004(3) -0.0068(18) -0.001(2)
F24A 0.057(5) 0.038(3) 0.026(2) 0.007(2) 0.007(3) 0.012(3)
C130 0.043(4) 0.051(4) 0.033(4) 0.017(3) 0.004(3) 0.031(3)
C131 0.023(3) 0.040(3) 0.049(3) 0.024(2) 0.020(2) 0.021(2)
C132 0.024(3) 0.030(3) 0.041(3) -0.002(3) 0.000(3) 0.019(3)
C133 0.064(5) 0.044(5) 0.037(4) 0.029(3) 0.027(3) 0.034(4)
C136 0.093(9) 0.098(11) 0.054(8) 0.045(7) 0.031(7) 0.063(8)
C135 0.089(9) 0.110(11) 0.068(9) 0.027(8) 0.034(7) 0.060(8)
C134 0.093(9) 0.117(12) 0.083(9) 0.012(9) 0.036(7) 0.056(9)
C139 0.090(9) 0.115(11) 0.073(9) 0.019(9) 0.032(7) 0.060(9)
C138 0.090(9) 0.105(11) 0.055(8) 0.035(8) 0.027(7) 0.062(8)
C137 0.092(9) 0.102(11) 0.059(8) 0.039(7) 0.031(7) 0.063(8)
F10A 0.0577(18) 0.0477(16) 0.0673(19) 0.0337(15) -0.0070(14) 0.0308(14)
F11A 0.0480(16) 0.0707(19) 0.088(3) 0.047(2) 0.0315(18) 0.0450(15)
F12A 0.095(3) 0.077(3) 0.0499(18) -0.0051(16) -0.0127(17) 0.070(2)
C129 0.056(3) 0.037(2) 0.038(2) 0.0124(19) -0.011(2) 0.026(2)
C124 0.0407(19) 0.053(2) 0.062(2) 0.0194(17) 0.0308(17) 0.0171(16)
C123 0.0366(19) 0.057(2) 0.051(2) 0.0045(16) 0.0282(17) 0.0077(16)
C128 0.024(2) 0.067(2) 0.041(2) 0.0149(18) 0.0145(16) 0.0100(17)
C127 0.0314(18) 0.060(2) 0.062(2) 0.0205(18) 0.0190(16) 0.0218(18)
C126 0.033(2) 0.063(3) 0.054(2) 0.0086(18) 0.0175(18) 0.0229(19)
C125 0.0318(18) 0.064(2) 0.0415(19) 0.0154(16) 0.0178(15) 0.0186(16)
F7A 0.086(4) 0.066(3) 0.0318(19) 0.026(2) 0.029(2) 0.054(3)
F9A 0.064(3) 0.075(3) 0.037(2) -0.0221(19) 0.0124(19) -0.014(2)
C99A 0.045(3) 0.034(2) 0.023(2) 0.0142(18) 0.007(2) 0.006(2)
F8A 0.100(3) 0.071(3) 0.056(3) 0.052(2) 0.046(2) 0.048(3)

loop_
_atom_type_symbol
_atom_type_description
_atom_type_scat_dispersion_real
_atom_type_scat_dispersion_imag
_atom_type_scat_source
C C 0.0181 0.0091 'International Tables Vol C Tables 4.2.6.8 and 6.1.1.4'
H H 0.0000 0.0000 'International Tables Vol C Tables 4.2.6.8 and 6.1.1.4'
B B 0.0090 0.0039 'International Tables Vol C Tables 4.2.6.8 and 6.1.1.4'
Cl Cl 0.3639 0.7018 'International Tables Vol C Tables 4.2.6.8 and 6.1.1.4'
Cu Cu -1.9646 0.5888 'International Tables Vol C Tables 4.2.6.8 and 6.1.1.4'
F F 0.0727 0.0534 'International Tables Vol C Tables 4.2.6.8 and 6.1.1.4'
N N 0.0311 0.0180 'International Tables Vol C Tables 4.2.6.8 and 6.1.1.4'
P P 0.2955 0.4335 'International Tables Vol C Tables 4.2.6.8 and 6.1.1.4'

loop_
_exptl_crystal_face_index_h
_exptl_crystal_face_index_k
_exptl_crystal_face_index_l
_exptl_crystal_face_perp_dist
-1 1 0 0.1256
-10 0 3 0.1113
-5 -8 10 0.0832
-9 -2 9 0.0953
-9 0 9 0.1050
6 -3 9 0.1318
5 4 4 0.1220
-10 2 7 0.1061
9 4 -5 0.0979
4 8 -9 0.0926
-5 9 -9 0.1239
11 -6 0 0.1017
6 0 -12 0.0879
2 -10 -3 0.0840
9 -9 5 0.0882
-9 9 -5 0.1407
-8 3 -7 0.1339
9 -7 6 0.0930
0 -8 -4 0.0915
0 -11 6 0.0640
-4 -8 0 0.0943
0 10 1 0.0977
0 7 -13 0.1138
-11 5 5 0.1163
-6 8 7 0.1404

loop_
_geom_angle_atom_site_label_1
_geom_angle_atom_site_label_2
_geom_angle_atom_site_label_3
_geom_angle
_geom_angle_site_symmetry_1
_geom_angle_site_symmetry_3
_geom_angle_publ_flag
Cl1 Cu1 P1 176.51(2) . . ?
Cl1 Cu2 P2 175.44(2) . . ?
Cu1 Cl1 Cu2 118.35(2) . . ?
N1 P1 Cu1 107.74(5) . . ?
N1 P1 N3 104.30(7) . . ?
N2 P1 Cu1 113.70(5) . . ?
N2 P1 N1 113.20(7) . . ?
N2 P1 N3 104.40(7) . . ?
N3 P1 Cu1 113.18(5) . . ?
N4 P2 Cu2 113.99(5) . . ?
N5 P2 Cu2 114.35(5) . . ?
N5 P2 N4 103.85(7) . . ?
N5 P2 N6 113.75(7) . . ?
N6 P2 Cu2 106.28(5) . . ?
N6 P2 N4 104.36(7) . . ?
C1 N1 P1 125.20(10) . . ?
C1 N1 C14 117.62(12) . . ?
C14 N1 P1 117.09(10) . . ?
C15 N2 P1 129.94(11) . . ?
C15 N2 C28 115.80(13) . . ?
C28 N2 P1 113.96(10) . . ?
C29 N3 P1 124.69(11) . . ?
C29 N3 C42 111.22(12) . . ?
C42 N3 P1 110.08(10) . . ?
C43 N4 P2 110.80(10) . . ?
C56 N4 P2 124.69(10) . . ?
C56 N4 C43 110.15(12) . . ?
C57 N5 P2 129.76(11) . . ?
C57 N5 C70 115.49(12) . . ?
C70 N5 P2 114.60(10) . . ?
C71 N6 P2 127.18(11) . . ?
C71 N6 C84 115.42(12) . . ?
C84 N6 P2 117.36(10) . . ?
C2 C1 N1 119.88(14) . . ?
C2 C1 C6 119.49(14) . . ?
C6 C1 N1 120.46(14) . . ?
C1 C2 H2 119.4 . . ?
C3 C2 C1 121.17(16) . . ?
C3 C2 H2 119.4 . . ?
C2 C3 H3 120.2 . . ?
C4 C3 C2 119.58(16) . . ?
C4 C3 H3 120.2 . . ?
C3 C4 H4 120.2 . . ?
C5 C4 C3 119.60(16) . . ?
C5 C4 H4 120.2 . . ?
C4 C5 H5 119.0 . . ?
C4 C5 C6 121.93(16) . . ?
C6 C5 H5 119.0 . . ?
C1 C6 C7 123.93(14) . . ?
C5 C6 C1 118.13(15) . . ?
C5 C6 C7 117.94(15) . . ?
C6 C7 H7 116.1 . . ?
C8 C7 C6 127.72(15) . . ?
C8 C7 H7 116.1 . . ?
C7 C8 H8 115.8 . . ?
C7 C8 C9 128.32(15) . . ?
C9 C8 H8 115.8 . . ?
C10 C9 C8 118.13(15) . . ?
C10 C9 C14 117.95(15) . . ?
C14 C9 C8 123.91(15) . . ?
C9 C10 H10 119.1 . . ?
C11 C10 C9 121.70(16) . . ?
C11 C10 H10 119.1 . . ?
C10 C11 H11 120.2 . . ?
C10 C11 C12 119.66(16) . . ?
C12 C11 H11 120.2 . . ?
C11 C12 H12 120.0 . . ?
C11 C12 C13 120.06(16) . . ?
C13 C12 H12 120.0 . . ?
C12 C13 H13 119.7 . . ?
C12 C13 C14 120.59(15) . . ?
C14 C13 H13 119.7 . . ?
C9 C14 N1 121.06(14) . . ?
C13 C14 N1 118.88(14) . . ?
C13 C14 C9 120.00(14) . . ?
C16 C15 N2 120.62(14) . . ?
C16 C15 C20 120.52(16) . . ?
C20 C15 N2 118.85(15) . . ?
C15 C16 H16 119.7 . . ?
C17 C16 C15 120.55(17) . . ?
C17 C16 H16 119.7 . . ?
C16 C17 H17 120.2 . . ?
C16 C17 C18 119.57(18) . . ?
C18 C17 H17 120.2 . . ?
C17 C18 H18 120.0 . . ?
C19 C18 C17 120.06(17) . . ?
C19 C18 H18 120.0 . . ?
C18 C19 H19 119.3 . . ?
C18 C19 C20 121.43(17) . . ?
C20 C19 H19 119.3 . . ?
C15 C20 C21 123.99(16) . . ?
C19 C20 C15 117.69(17) . . ?
C19 C20 C21 118.31(16) . . ?
C20 C21 H21 116.1 . . ?
C22 C21 C20 127.71(17) . . ?
C22 C21 H21 116.1 . . ?
C21 C22 H22 116.4 . . ?
C21 C22 C23 127.25(16) . . ?
C23 C22 H22 116.4 . . ?
C24 C23 C22 119.29(16) . . ?
C28 C23 C22 123.47(17) . . ?
C28 C23 C24 117.24(17) . . ?
C23 C24 H24 118.9 . . ?
C25 C24 C23 122.19(17) . . ?
C25 C24 H24 118.9 . . ?
C24 C25 H25 120.2 . . ?
C24 C25 C26 119.66(17) . . ?
C26 C25 H25 120.2 . . ?
C25 C26 H26 120.2 . . ?
C25 C26 C27 119.66(19) . . ?
C27 C26 H26 120.2 . . ?
C26 C27 H27 119.6 . . ?
C28 C27 C26 120.72(17) . . ?
C28 C27 H27 119.6 . . ?
C23 C28 N2 120.00(15) . . ?
C27 C28 N2 119.40(14) . . ?
C27 C28 C23 120.50(16) . . ?
C30 C29 N3 118.61(17) . . ?
C30 C29 C34 120.94(17) . . ?
C34 C29 N3 120.41(16) . . ?
C29 C30 H30 120.4 . . ?
C29 C30 C31 119.3(2) . . ?
C31 C30 H30 120.4 . . ?
C30 C31 H31 119.8 . . ?
C32 C31 C30 120.5(2) . . ?
C32 C31 H31 119.8 . . ?
C31 C32 H32 120.0 . . ?
C33 C32 C31 120.0(2) . . ?
C33 C32 H32 120.0 . . ?
C32 C33 H33 119.4 . . ?
C32 C33 C34 121.3(2) . . ?
C34 C33 H33 119.4 . . ?
C29 C34 C33 117.9(2) . . ?
C29 C34 C35 122.92(17) . . ?
C33 C34 C35 119.1(2) . . ?
C34 C35 H35 116.4 . . ?
C36 C35 C34 127.12(17) . . ?
C36 C35 H35 116.4 . . ?
C35 C36 H36 116.7 . . ?
C35 C36 C37 126.60(18) . . ?
C37 C36 H36 116.7 . . ?
C38 C37 C36 119.16(17) . . ?
C38 C37 C42 118.03(17) . . ?
C42 C37 C36 122.78(16) . . ?
C37 C38 H38 119.6 . . ?
C39 C38 C37 120.87(19) . . ?
C39 C38 H38 119.6 . . ?
C38 C39 H39 119.8 . . ?
C38 C39 C40 120.33(17) . . ?
C40 C39 H39 119.8 . . ?
C39 C40 H40 120.1 . . ?
C39 C40 C41 119.71(19) . . ?
C41 C40 H40 120.1 . . ?
C40 C41 H41 119.7 . . ?
C42 C41 C40 120.50(18) . . ?
C42 C41 H41 119.7 . . ?
C37 C42 N3 119.04(15) . . ?
C41 C42 N3 120.63(15) . . ?
C41 C42 C37 120.25(16) . . ?
C44 C43 N4 120.43(14) . . ?
C44 C43 C48 120.06(15) . . ?
C48 C43 N4 119.48(14) . . ?
C43 C44 H44 119.8 . . ?
C45 C44 C43 120.32(16) . . ?
C45 C44 H44 119.8 . . ?
C44 C45 H45 119.9 . . ?
C44 C45 C46 120.18(16) . . ?
C46 C45 H45 119.9 . . ?
C45 C46 H46 120.1 . . ?
C47 C46 C45 119.72(16) . . ?
C47 C46 H46 120.1 . . ?
C46 C47 H47 119.5 . . ?
C46 C47 C48 121.06(16) . . ?
C48 C47 H47 119.5 . . ?
C43 C48 C49 122.29(15) . . ?
C47 C48 C43 118.31(16) . . ?
C47 C48 C49 119.30(15) . . ?
C48 C49 H49 117.0 . . ?
C50 C49 C48 125.95(16) . . ?
C50 C49 H49 117.0 . . ?
C49 C50 H50 116.6 . . ?
C49 C50 C51 126.89(15) . . ?
C51 C50 H50 116.6 . . ?
C52 C51 C50 119.33(16) . . ?
C56 C51 C50 122.72(16) . . ?
C56 C51 C52 117.93(17) . . ?
C51 C52 H52 119.5 . . ?
C53 C52 C51 121.02(17) . . ?
C53 C52 H52 119.5 . . ?
C52 C53 H53 119.9 . . ?
C52 C53 C54 120.15(17) . . ?
C54 C53 H53 119.9 . . ?
C53 C54 H54 120.1 . . ?
C55 C54 C53 119.84(18) . . ?
C55 C54 H54 120.1 . . ?
C54 C55 H55 120.0 . . ?
C54 C55 C56 120.06(17) . . ?
C56 C55 H55 120.0 . . ?
C51 C56 N4 120.51(15) . . ?
C55 C56 N4 118.48(14) . . ?
C55 C56 C51 120.94(16) . . ?
C58 C57 N5 120.45(15) . . ?
C58 C57 C62 120.61(15) . . ?
C62 C57 N5 118.93(15) . . ?
C57 C58 H58 119.9 . . ?
C57 C58 C59 120.24(17) . . ?
C59 C58 H58 119.9 . . ?
C58 C59 H59 120.1 . . ?
C60 C59 C58 119.75(18) . . ?
C60 C59 H59 120.1 . . ?
C59 C60 H60 120.0 . . ?
C61 C60 C59 119.99(17) . . ?
C61 C60 H60 120.0 . . ?
C60 C61 H61 119.2 . . ?
C60 C61 C62 121.68(18) . . ?
C62 C61 H61 119.2 . . ?
C57 C62 C61 117.57(17) . . ?
C57 C62 C63 124.01(15) . . ?
C61 C62 C63 118.42(16) . . ?
C62 C63 H63 116.2 . . ?
C64 C63 C62 127.67(16) . . ?
C64 C63 H63 116.2 . . ?
C63 C64 H64 116.4 . . ?
C63 C64 C65 127.13(16) . . ?
C65 C64 H64 116.4 . . ?
C66 C65 C64 119.01(15) . . ?
C70 C65 C64 123.42(15) . . ?
C70 C65 C66 117.54(16) . . ?
C65 C66 H66 119.2 . . ?
C67 C66 C65 121.70(16) . . ?
C67 C66 H66 119.2 . . ?
C66 C67 H67 120.1 . . ?
C66 C67 C68 119.86(16) . . ?
C68 C67 H67 120.1 . . ?
C67 C68 H68 120.2 . . ?
C67 C68 C69 119.62(17) . . ?
C69 C68 H68 120.2 . . ?
C68 C69 H69 119.8 . . ?
C70 C69 C68 120.45(17) . . ?
C70 C69 H69 119.8 . . ?
C65 C70 N5 119.86(15) . . ?
C69 C70 N5 119.33(15) . . ?
C69 C70 C65 120.77(15) . . ?
C72 C71 N6 120.17(14) . . ?
C72 C71 C76 119.93(14) . . ?
C76 C71 N6 119.84(14) . . ?
C71 C72 H72 119.6 . . ?
C73 C72 C71 120.76(15) . . ?
C73 C72 H72 119.6 . . ?
C72 C73 H73 120.1 . . ?
C72 C73 C74 119.75(16) . . ?
C74 C73 H73 120.1 . . ?
C73 C74 H74 120.2 . . ?
C75 C74 C73 119.58(15) . . ?
C75 C74 H74 120.2 . . ?
C74 C75 H75 119.1 . . ?
C74 C75 C76 121.82(16) . . ?
C76 C75 H75 119.1 . . ?
C71 C76 C77 123.82(15) . . ?
C75 C76 C71 118.08(15) . . ?
C75 C76 C77 118.10(15) . . ?
C76 C77 H77 116.1 . . ?
C78 C77 C76 127.72(17) . . ?
C78 C77 H77 116.1 . . ?
C77 C78 H78 116.6 . . ?
C77 C78 C79 126.74(17) . . ?
C79 C78 H78 116.6 . . ?
C80 C79 C78 118.10(18) . . ?
C84 C79 C78 123.76(16) . . ?
C84 C79 C80 118.10(18) . . ?
C79 C80 H80 119.3 . . ?
C81 C80 C79 121.4(2) . . ?
C81 C80 H80 119.3 . . ?
C80 C81 H81 120.0 . . ?
C80 C81 C82 120.01(18) . . ?
C82 C81 H81 120.0 . . ?
C81 C82 H82 120.2 . . ?
C81 C82 C83 119.7(2) . . ?
C83 C82 H82 120.2 . . ?
C82 C83 H83 119.8 . . ?
C84 C83 C82 120.33(19) . . ?
C84 C83 H83 119.8 . . ?
C79 C84 N6 120.45(15) . . ?
C83 C84 N6 119.14(15) . . ?
C83 C84 C79 120.39(16) . . ?
C86 C85 B1 119.91(14) . . ?
C90 C85 C86 115.77(15) . . ?
C90 C85 B1 124.32(14) . . ?
C85 C86 H86 118.9 . . ?
C87 C86 C85 122.25(16) . . ?
C87 C86 H86 118.9 . . ?
C86 C87 C91 119.36(16) . . ?
C88 C87 C86 120.73(16) . . ?
C88 C87 C91 119.73(15) . . ?
C87 C88 H88 121.0 . . ?
C87 C88 C89 118.02(16) . . ?
C89 C88 H88 121.0 . . ?
C88 C89 C90 121.23(16) . . ?
C88 C89 C92 117.51(16) . . ?
C90 C89 C92 121.26(17) . . ?
C85 C90 H90 119.1 . . ?
C89 C90 C85 121.89(16) . . ?
C89 C90 H90 119.1 . . ?
F1 C91 F2 105.64(15) . . ?
F1 C91 F3 106.51(14) . . ?
F1 C91 C87 113.67(14) . . ?
F2 C91 C87 110.99(14) . . ?
F3 C91 F2 106.00(15) . . ?
F3 C91 C87 113.43(15) . . ?
F4 C92 C89 111.4(2) . . ?
F5 C92 F4 104.57(17) . . ?
F5 C92 C89 112.60(16) . . ?
F6 C92 F4 106.82(19) . . ?
F6 C92 F5 107.2(2) . . ?
F6 C92 C89 113.61(17) . . ?
C94 C93 B1 119.76(15) . . ?
C98 C93 C94 115.62(16) . . ?
C98 C93 B1 124.61(16) . . ?
C93 C94 H94 118.8 . . ?
C95 C94 C93 122.33(18) . . ?
C95 C94 H94 118.8 . . ?
C94 C95 C99 117.0(7) . . ?
C94 C95 C99A 121.8(3) . . ?
C96 C95 C94 120.67(19) . . ?
C96 C95 C99 122.0(7) . . ?
C96 C95 C99A 117.5(3) . . ?
C95 C96 H96 120.9 . . ?
C97 C96 C95 118.19(17) . . ?
C97 C96 H96 120.9 . . ?
C96 C97 C98 121.19(18) . . ?
C96 C97 C100 121.6(6) . . ?
C96 C97 C130 127.0(6) . . ?
C96 C97 C129 117.5(3) . . ?
C98 C97 C100 117.2(6) . . ?
C98 C97 C130 111.7(6) . . ?
C98 C97 C129 121.3(3) . . ?
C93 C98 H98 119.0 . . ?
C97 C98 C93 121.98(18) . . ?
C97 C98 H98 119.0 . . ?
F7 C99 F8 102.3(14) . . ?
F7 C99 C95 116.5(14) . . ?
F8 C99 C95 115.0(10) . . ?
F9 C99 F7 99.2(12) . . ?
F9 C99 F8 101.3(12) . . ?
F9 C99 C95 119.7(12) . . ?
C102 C101 B1 120.12(15) . . ?
C106 C101 C102 115.41(16) . . ?
C106 C101 B1 124.47(15) . . ?
C101 C102 H102 118.9 . . ?
C103 C102 C101 122.29(17) . . ?
C103 C102 H102 118.9 . . ?
C102 C103 C107 117.9(3) . . ?
C102 C103 C131 120.7(4) . . ?
C104 C103 C102 121.01(17) . . ?
C104 C103 C107 121.1(3) . . ?
C104 C103 C131 118.0(4) . . ?
C103 C104 H104 121.1 . . ?
C105 C104 C103 117.78(17) . . ?
C105 C104 H104 121.1 . . ?
C104 C105 C106 120.91(17) . . ?
C104 C105 C108 120.3(2) . . ?
C104 C105 C132 117.6(6) . . ?
C106 C105 C108 118.8(2) . . ?
C106 C105 C132 121.4(6) . . ?
C101 C106 H106 118.7 . . ?
C105 C106 C101 122.52(16) . . ?
C105 C106 H106 118.7 . . ?
C110 C109 C114 115.88(15) . . ?
C110 C109 B1 119.08(14) . . ?
C114 C109 B1 124.90(15) . . ?
C109 C110 H110 118.9 . . ?
C111 C110 C109 122.25(16) . . ?
C111 C110 H110 118.9 . . ?
C110 C111 C115 119.79(18) . . ?
C110 C111 C133 123.8(6) . . ?
C112 C111 C110 120.86(17) . . ?
C112 C111 C115 119.34(18) . . ?
C112 C111 C133 113.1(7) . . ?
C111 C112 H112 121.0 . . ?
C113 C112 C111 117.91(16) . . ?
C113 C112 H112 121.0 . . ?
C112 C113 C114 120.95(17) . . ?
C112 C113 C116 118.49(17) . . ?
C114 C113 C116 120.52(17) . . ?
C109 C114 H114 118.9 . . ?
C113 C114 C109 122.13(16) . . ?
C113 C114 H114 118.9 . . ?
F22 C116 C113 110.5(3) . . ?
F23 C116 C113 115.8(4) . . ?
F23 C116 F22 105.3(3) . . ?
F23 C116 F24 104.1(6) . . ?
F24 C116 C113 115.9(5) . . ?
F24 C116 F22 104.0(5) . . ?
F22A C116 C113 114.2(4) . . ?
F22A C116 F23A 101.8(6) . . ?
F22A C116 F24A 112.9(9) . . ?
F23A C116 C113 107.5(6) . . ?
F24A C116 C113 111.5(7) . . ?
F24A C116 F23A 108.2(8) . . ?
C93 B1 C85 107.57(13) . . ?
C93 B1 C109 110.41(13) . . ?
C101 B1 C85 109.90(13) . . ?
C101 B1 C93 111.20(13) . . ?
C101 B1 C109 107.99(13) . . ?
C109 B1 C85 109.78(13) . . ?
F10 C100 C97 112.2(10) . . ?
F10 C100 F11 106.9(12) . . ?
F10 C100 F12 108.9(12) . . ?
F11 C100 C97 112.6(10) . . ?
F12 C100 C97 109.8(10) . . ?
F12 C100 F11 106.1(11) . . ?
F13 C107 C103 110.9(6) . . ?
F14 C107 C103 114.9(6) . . ?
F14 C107 F13 104.8(6) . . ?
F14 C107 F15 107.3(7) . . ?
F15 C107 C103 114.2(6) . . ?
F15 C107 F13 103.6(7) . . ?
F16 C108 C105 112.9(3) . . ?
F16 C108 F18 105.9(3) . . ?
F17 C108 C105 114.2(3) . . ?
F17 C108 F16 105.0(3) . . ?
F17 C108 F18 104.4(3) . . ?
F18 C108 C105 113.4(3) . . ?
F19 C115 C111 112.3(2) . . ?
F19 C115 F20 107.6(2) . . ?
F19 C115 F21 106.7(2) . . ?
F20 C115 C111 112.9(2) . . ?
F20 C115 F21 103.1(2) . . ?
F21 C115 C111 113.68(19) . . ?
C118 C117 H117 120.0 . . ?
C118 C117 C122 119.9(3) . . ?
C122 C117 H117 120.0 . . ?
C117 C118 H118 119.8 . . ?
C117 C118 C119 120.4(3) . . ?
C119 C118 H118 119.8 . . ?
C118 C119 H119 120.5 . . ?
C120 C119 C118 119.0(3) . . ?
C120 C119 H119 120.5 . . ?
C119 C120 H120 119.8 . . ?
C119 C120 C121 120.5(3) . . ?
C121 C120 H120 119.8 . . ?
C120 C121 H121 119.8 . . ?
C122 C121 C120 120.4(3) . . ?
C122 C121 H121 119.8 . . ?
C117 C122 H122 120.1 . . ?
C121 C122 C117 119.8(3) . . ?
C121 C122 H122 120.1 . . ?
F10B C130 C97 114.1(11) . . ?
F10B C130 F11B 99.8(11) . . ?
F10B C130 F12B 103.1(14) . . ?
F11B C130 C97 124.5(11) . . ?
F12B C130 C97 113.1(11) . . ?
F12B C130 F11B 99.3(11) . . ?
F13A C131 C103 110.5(7) . . ?
F14A C131 C103 112.3(7) . . ?
F14A C131 F13A 98.1(7) . . ?
F14A C131 F15A 116.0(11) . . ?
F15A C131 C103 112.1(10) . . ?
F15A C131 F13A 106.6(10) . . ?
F16A C132 C105 111.0(12) . . ?
F17A C132 C105 110.3(11) . . ?
F17A C132 F16A 115.6(15) . . ?
F18A C132 C105 104.6(11) . . ?
F18A C132 F16A 108.6(14) . . ?
F18A C132 F17A 106.2(13) . . ?
F19A C133 C111 114.4(11) . . ?
F20A C133 C111 119.1(12) . . ?
F20A C133 F19A 110.5(15) . . ?
F20A C133 F21A 103.3(16) . . ?
F21A C133 C111 101.6(11) . . ?
F21A C133 F19A 105.9(15) . . ?
C135 C136 H136 120.0 . . ?
C135 C136 C137 120.0 . . ?
C137 C136 H136 120.0 . . ?
C136 C135 H135 120.0 . . ?
C136 C135 C134 120.0 . . ?
C134 C135 H135 120.0 . . ?
C135 C134 H134 120.0 . . ?
C135 C134 C139 120.0 . . ?
C139 C134 H134 120.0 . . ?
C134 C139 H139 120.0 . . ?
C138 C139 C134 120.0 . . ?
C138 C139 H139 120.0 . . ?
C139 C138 H138 120.0 . . ?
C139 C138 C137 120.0 . . ?
C137 C138 H138 120.0 . . ?
C136 C137 H137 120.0 . . ?
C138 C137 C136 120.0 . . ?
C138 C137 H137 120.0 . . ?
F10A C129 C97 114.1(5) . . ?
F10A C129 F11A 108.7(5) . . ?
F10A C129 F12A 104.3(5) . . ?
F11A C129 C97 111.4(4) . . ?
F11A C129 F12A 107.8(6) . . ?
F12A C129 C97 110.2(4) . . ?
C123 C124 H124 120.0 . . ?
C123 C124 C125 120.0 . . ?
C125 C124 H124 120.0 . . ?
C124 C123 H123 120.0 . . ?
C128 C123 C124 120.0 . . ?
C128 C123 H123 120.0 . . ?
C123 C128 H128 120.0 . . ?
C123 C128 C127 120.0 . . ?
C127 C128 H128 120.0 . . ?
C128 C127 H127 120.0 . . ?
C126 C127 C128 120.0 . . ?
C126 C127 H127 120.0 . . ?
C127 C126 H126 120.0 . . ?
C127 C126 C125 120.0 . . ?
C125 C126 H126 120.0 . . ?
C124 C125 H125 120.0 . . ?
C126 C125 C124 120.0 . . ?
C126 C125 H125 120.0 . . ?
F7A C99A C95 111.8(6) . . ?
F9A C99A C95 109.2(5) . . ?
F9A C99A F7A 108.1(6) . . ?
F8A C99A C95 112.2(4) . . ?
F8A C99A F7A 106.5(6) . . ?
F8A C99A F9A 108.9(5) . . ?

loop_
_geom_bond_atom_site_label_1
_geom_bond_atom_site_label_2
_geom_bond_distance
_geom_bond_site_symmetry_2
_geom_bond_publ_flag
Cu1 Cl1 2.1614(4) . ?
Cu1 P1 2.1777(4) . ?
Cu2 Cl1 2.1689(4) . ?
Cu2 P2 2.1807(4) . ?
P1 N1 1.6959(13) . ?
P1 N2 1.6805(13) . ?
P1 N3 1.7104(14) . ?
P2 N4 1.7148(14) . ?
P2 N5 1.6752(14) . ?
P2 N6 1.6877(13) . ?
N1 C1 1.4410(19) . ?
N1 C14 1.4425(19) . ?
N2 C15 1.442(2) . ?
N2 C28 1.448(2) . ?
N3 C29 1.444(2) . ?
N3 C42 1.457(2) . ?
N4 C43 1.452(2) . ?
N4 C56 1.446(2) . ?
N5 C57 1.446(2) . ?
N5 C70 1.447(2) . ?
N6 C71 1.4347(19) . ?
N6 C84 1.447(2) . ?
C1 C2 1.392(2) . ?
C1 C6 1.408(2) . ?
C2 H2 0.9500 . ?
C2 C3 1.391(2) . ?
C3 H3 0.9500 . ?
C3 C4 1.387(3) . ?
C4 H4 0.9500 . ?
C4 C5 1.379(3) . ?
C5 H5 0.9500 . ?
C5 C6 1.401(2) . ?
C6 C7 1.459(2) . ?
C7 H7 0.9500 . ?
C7 C8 1.338(2) . ?
C8 H8 0.9500 . ?
C8 C9 1.460(2) . ?
C9 C10 1.404(2) . ?
C9 C14 1.410(2) . ?
C10 H10 0.9500 . ?
C10 C11 1.383(3) . ?
C11 H11 0.9500 . ?
C11 C12 1.386(3) . ?
C12 H12 0.9500 . ?
C12 C13 1.389(2) . ?
C13 H13 0.9500 . ?
C13 C14 1.395(2) . ?
C15 C16 1.387(2) . ?
C15 C20 1.408(2) . ?
C16 H16 0.9500 . ?
C16 C17 1.387(2) . ?
C17 H17 0.9500 . ?
C17 C18 1.389(3) . ?
C18 H18 0.9500 . ?
C18 C19 1.382(3) . ?
C19 H19 0.9500 . ?
C19 C20 1.402(3) . ?
C20 C21 1.456(3) . ?
C21 H21 0.9500 . ?
C21 C22 1.337(3) . ?
C22 H22 0.9500 . ?
C22 C23 1.458(3) . ?
C23 C24 1.408(3) . ?
C23 C28 1.404(2) . ?
C24 H24 0.9500 . ?
C24 C25 1.377(3) . ?
C25 H25 0.9500 . ?
C25 C26 1.385(3) . ?
C26 H26 0.9500 . ?
C26 C27 1.390(2) . ?
C27 H27 0.9500 . ?
C27 C28 1.389(2) . ?
C29 C30 1.389(3) . ?
C29 C34 1.396(3) . ?
C30 H30 0.9500 . ?
C30 C31 1.392(3) . ?
C31 H31 0.9500 . ?
C31 C32 1.383(5) . ?
C32 H32 0.9500 . ?
C32 C33 1.365(4) . ?
C33 H33 0.9500 . ?
C33 C34 1.408(3) . ?
C34 C35 1.450(3) . ?
C35 H35 0.9500 . ?
C35 C36 1.341(3) . ?
C36 H36 0.9500 . ?
C36 C37 1.463(3) . ?
C37 C38 1.405(3) . ?
C37 C42 1.408(2) . ?
C38 H38 0.9500 . ?
C38 C39 1.381(3) . ?
C39 H39 0.9500 . ?
C39 C40 1.384(3) . ?
C40 H40 0.9500 . ?
C40 C41 1.387(3) . ?
C41 H41 0.9500 . ?
C41 C42 1.387(2) . ?
C43 C44 1.390(2) . ?
C43 C48 1.409(2) . ?
C44 H44 0.9500 . ?
C44 C45 1.389(2) . ?
C45 H45 0.9500 . ?
C45 C46 1.389(3) . ?
C46 H46 0.9500 . ?
C46 C47 1.385(3) . ?
C47 H47 0.9500 . ?
C47 C48 1.404(2) . ?
C48 C49 1.466(2) . ?
C49 H49 0.9500 . ?
C49 C50 1.341(3) . ?
C50 H50 0.9500 . ?
C50 C51 1.458(3) . ?
C51 C52 1.407(3) . ?
C51 C56 1.400(2) . ?
C52 H52 0.9500 . ?
C52 C53 1.380(3) . ?
C53 H53 0.9500 . ?
C53 C54 1.390(3) . ?
C54 H54 0.9500 . ?
C54 C55 1.388(3) . ?
C55 H55 0.9500 . ?
C55 C56 1.388(2) . ?
C57 C58 1.388(2) . ?
C57 C62 1.402(2) . ?
C58 H58 0.9500 . ?
C58 C59 1.394(3) . ?
C59 H59 0.9500 . ?
C59 C60 1.382(3) . ?
C60 H60 0.9500 . ?
C60 C61 1.376(3) . ?
C61 H61 0.9500 . ?
C61 C62 1.406(2) . ?
C62 C63 1.459(3) . ?
C63 H63 0.9500 . ?
C63 C64 1.341(3) . ?
C64 H64 0.9500 . ?
C64 C65 1.459(2) . ?
C65 C66 1.405(2) . ?
C65 C70 1.400(2) . ?
C66 H66 0.9500 . ?
C66 C67 1.381(3) . ?
C67 H67 0.9500 . ?
C67 C68 1.386(3) . ?
C68 H68 0.9500 . ?
C68 C69 1.391(3) . ?
C69 H69 0.9500 . ?
C69 C70 1.387(2) . ?
C71 C72 1.394(2) . ?
C71 C76 1.407(2) . ?
C72 H72 0.9500 . ?
C72 C73 1.388(2) . ?
C73 H73 0.9500 . ?
C73 C74 1.392(2) . ?
C74 H74 0.9500 . ?
C74 C75 1.382(3) . ?
C75 H75 0.9500 . ?
C75 C76 1.399(2) . ?
C76 C77 1.462(2) . ?
C77 H77 0.9500 . ?
C77 C78 1.340(3) . ?
C78 H78 0.9500 . ?
C78 C79 1.460(3) . ?
C79 C80 1.404(3) . ?
C79 C84 1.401(3) . ?
C80 H80 0.9500 . ?
C80 C81 1.376(3) . ?
C81 H81 0.9500 . ?
C81 C82 1.389(4) . ?
C82 H82 0.9500 . ?
C82 C83 1.392(3) . ?
C83 H83 0.9500 . ?
C83 C84 1.391(2) . ?
F1 C91 1.336(2) . ?
F2 C91 1.341(2) . ?
F3 C91 1.340(2) . ?
F4 C92 1.340(3) . ?
F5 C92 1.337(2) . ?
F6 C92 1.322(3) . ?
F7 C99 1.343(13) . ?
F8 C99 1.346(12) . ?
F9 C99 1.334(13) . ?
C85 C86 1.403(2) . ?
C85 C90 1.399(2) . ?
C85 B1 1.646(2) . ?
C86 H86 0.9500 . ?
C86 C87 1.393(2) . ?
C87 C88 1.383(2) . ?
C87 C91 1.493(2) . ?
C88 H88 0.9500 . ?
C88 C89 1.384(3) . ?
C89 C90 1.392(2) . ?
C89 C92 1.497(3) . ?
C90 H90 0.9500 . ?
C93 C94 1.405(3) . ?
C93 C98 1.401(2) . ?
C93 B1 1.646(2) . ?
C94 H94 0.9500 . ?
C94 C95 1.394(2) . ?
C95 C96 1.389(3) . ?
C95 C99 1.495(5) . ?
C95 C99A 1.496(4) . ?
C96 H96 0.9500 . ?
C96 C97 1.376(3) . ?
C97 C98 1.399(3) . ?
C97 C100 1.521(12) . ?
C97 C130 1.520(12) . ?
C97 C129 1.485(6) . ?
C98 H98 0.9500 . ?
C101 C102 1.404(2) . ?
C101 C106 1.399(2) . ?
C101 B1 1.644(2) . ?
C102 H102 0.9500 . ?
C102 C103 1.393(3) . ?
C103 C104 1.388(3) . ?
C103 C107 1.472(7) . ?
C103 C131 1.532(9) . ?
C104 H104 0.9500 . ?
C104 C105 1.387(3) . ?
C105 C106 1.394(2) . ?
C105 C108 1.508(4) . ?
C105 C132 1.469(14) . ?
C106 H106 0.9500 . ?
C109 C110 1.397(2) . ?
C109 C114 1.400(2) . ?
C109 B1 1.646(2) . ?
C110 H110 0.9500 . ?
C110 C111 1.394(2) . ?
C111 C112 1.387(3) . ?
C111 C115 1.494(3) . ?
C111 C133 1.506(13) . ?
C112 H112 0.9500 . ?
C112 C113 1.388(3) . ?
C113 C114 1.392(2) . ?
C113 C116 1.503(3) . ?
C114 H114 0.9500 . ?
C116 F22 1.383(4) . ?
C116 F23 1.307(6) . ?
C116 F24 1.317(7) . ?
C116 F22A 1.304(7) . ?
C116 F23A 1.385(9) . ?
C116 F24A 1.341(8) . ?
F10 C100 1.337(13) . ?
F11 C100 1.348(13) . ?
F12 C100 1.346(13) . ?
F13 C107 1.372(8) . ?
F14 C107 1.300(7) . ?
F15 C107 1.337(8) . ?
F16 C108 1.343(4) . ?
F17 C108 1.339(4) . ?
F18 C108 1.345(4) . ?
F19 C115 1.320(3) . ?
F20 C115 1.337(3) . ?
F21 C115 1.343(3) . ?
C117 H117 0.9500 . ?
C117 C118 1.362(5) . ?
C117 C122 1.384(5) . ?
C118 H118 0.9500 . ?
C118 C119 1.406(5) . ?
C119 H119 0.9500 . ?
C119 C120 1.368(4) . ?
C120 H120 0.9500 . ?
C120 C121 1.375(5) . ?
C121 H121 0.9500 . ?
C121 C122 1.375(5) . ?
C122 H122 0.9500 . ?
F10B C130 1.322(13) . ?
F11B C130 1.353(13) . ?
F12B C130 1.335(13) . ?
F13A C131 1.335(9) . ?
F14A C131 1.304(10) . ?
F15A C131 1.321(10) . ?
F16A C132 1.310(13) . ?
F17A C132 1.307(13) . ?
F18A C132 1.306(13) . ?
F19A C133 1.325(13) . ?
F20A C133 1.312(13) . ?
F21A C133 1.324(13) . ?
C136 H136 0.9500 . ?
C136 C135 1.3900 . ?
C136 C137 1.3900 . ?
C135 H135 0.9500 . ?
C135 C134 1.3900 . ?
C134 H134 0.9500 . ?
C134 C139 1.3900 . ?
C139 H139 0.9500 . ?
C139 C138 1.3900 . ?
C138 H138 0.9500 . ?
C138 C137 1.3900 . ?
C137 H137 0.9500 . ?
F10A C129 1.321(6) . ?
F11A C129 1.321(7) . ?
F12A C129 1.350(6) . ?
C124 H124 0.9500 . ?
C124 C123 1.3900 . ?
C124 C125 1.3900 . ?
C123 H123 0.9500 . ?
C123 C128 1.3900 . ?
C128 H128 0.9500 . ?
C128 C127 1.3900 . ?
C127 H127 0.9500 . ?
C127 C126 1.3900 . ?
C126 H126 0.9500 . ?
C126 C125 1.3900 . ?
C125 H125 0.9500 . ?
F7A C99A 1.334(7) . ?
F9A C99A 1.332(6) . ?
C99A F8A 1.322(7) . ?

loop_
_geom_torsion_atom_site_label_1
_geom_torsion_atom_site_label_2
_geom_torsion_atom_site_label_3
_geom_torsion_atom_site_label_4
_geom_torsion
_geom_torsion_site_symmetry_1
_geom_torsion_site_symmetry_2
_geom_torsion_site_symmetry_3
_geom_torsion_site_symmetry_4
_geom_torsion_publ_flag
Cu1 P1 N1 C1 177.76(11) . . . . ?
Cu1 P1 N1 C14 1.15(12) . . . . ?
Cu1 P1 N2 C15 155.67(12) . . . . ?
Cu1 P1 N2 C28 -31.02(12) . . . . ?
Cu1 P1 N3 C29 -97.93(13) . . . . ?
Cu1 P1 N3 C42 38.25(11) . . . . ?
Cu2 P2 N4 C43 37.25(11) . . . . ?
Cu2 P2 N4 C56 -98.08(12) . . . . ?
Cu2 P2 N5 C57 158.41(13) . . . . ?
Cu2 P2 N5 C70 -26.42(13) . . . . ?
Cu2 P2 N6 C71 174.52(12) . . . . ?
Cu2 P2 N6 C84 -2.87(13) . . . . ?
P1 N1 C1 C2 63.70(19) . . . . ?
P1 N1 C1 C6 -111.53(15) . . . . ?
P1 N1 C14 C9 115.42(14) . . . . ?
P1 N1 C14 C13 -61.64(17) . . . . ?
P1 N2 C15 C16 59.3(2) . . . . ?
P1 N2 C15 C20 -119.70(16) . . . . ?
P1 N2 C28 C23 118.75(14) . . . . ?
P1 N2 C28 C27 -57.60(17) . . . . ?
P1 N3 C29 C30 -115.01(16) . . . . ?
P1 N3 C29 C34 67.21(19) . . . . ?
P1 N3 C42 C37 -69.51(16) . . . . ?
P1 N3 C42 C41 107.26(15) . . . . ?
P2 N4 C43 C44 110.62(15) . . . . ?
P2 N4 C43 C48 -67.43(17) . . . . ?
P2 N4 C56 C51 68.26(18) . . . . ?
P2 N4 C56 C55 -114.63(15) . . . . ?
P2 N5 C57 C58 61.1(2) . . . . ?
P2 N5 C57 C62 -117.95(16) . . . . ?
P2 N5 C70 C65 115.88(14) . . . . ?
P2 N5 C70 C69 -61.83(18) . . . . ?
P2 N6 C71 C72 65.78(19) . . . . ?
P2 N6 C71 C76 -111.25(16) . . . . ?
P2 N6 C84 C79 111.21(15) . . . . ?
P2 N6 C84 C83 -67.34(18) . . . . ?
N1 P1 N2 C15 -80.94(15) . . . . ?
N1 P1 N2 C28 92.37(12) . . . . ?
N1 P1 N3 C29 145.25(13) . . . . ?
N1 P1 N3 C42 -78.57(11) . . . . ?
N1 C1 C2 C3 -172.33(16) . . . . ?
N1 C1 C6 C5 171.45(14) . . . . ?
N1 C1 C6 C7 -9.2(2) . . . . ?
N2 P1 N1 C1 51.15(14) . . . . ?
N2 P1 N1 C14 -125.46(11) . . . . ?
N2 P1 N3 C29 26.22(14) . . . . ?
N2 P1 N3 C42 162.41(10) . . . . ?
N2 C15 C16 C17 -174.16(15) . . . . ?
N2 C15 C20 C19 174.55(15) . . . . ?
N2 C15 C20 C21 -6.7(2) . . . . ?
N3 P1 N1 C1 -61.71(14) . . . . ?
N3 P1 N1 C14 121.69(11) . . . . ?
N3 P1 N2 C15 31.86(15) . . . . ?
N3 P1 N2 C28 -154.83(11) . . . . ?
N3 C29 C30 C31 179.92(16) . . . . ?
N3 C29 C34 C33 -178.53(16) . . . . ?
N3 C29 C34 C35 4.3(3) . . . . ?
N4 P2 N5 C57 33.58(16) . . . . ?
N4 P2 N5 C70 -151.25(11) . . . . ?
N4 P2 N6 C71 -64.69(14) . . . . ?
N4 P2 N6 C84 117.92(12) . . . . ?
N4 C43 C44 C45 -174.37(15) . . . . ?
N4 C43 C48 C47 171.15(15) . . . . ?
N4 C43 C48 C49 -12.7(2) . . . . ?
N5 P2 N4 C43 162.32(10) . . . . ?
N5 P2 N4 C56 26.98(14) . . . . ?
N5 P2 N6 C71 47.81(15) . . . . ?
N5 P2 N6 C84 -129.58(12) . . . . ?
N5 C57 C58 C59 -174.71(15) . . . . ?
N5 C57 C62 C61 174.48(15) . . . . ?
N5 C57 C62 C63 -6.0(2) . . . . ?
N6 P2 N4 C43 -78.26(11) . . . . ?
N6 P2 N4 C56 146.41(12) . . . . ?
N6 P2 N5 C57 -79.22(16) . . . . ?
N6 P2 N5 C70 95.95(12) . . . . ?
N6 C71 C72 C73 -174.59(15) . . . . ?
N6 C71 C76 C75 173.72(14) . . . . ?
N6 C71 C76 C77 -6.7(2) . . . . ?
C1 N1 C14 C9 -61.45(19) . . . . ?
C1 N1 C14 C13 121.49(15) . . . . ?
C1 C2 C3 C4 -0.6(3) . . . . ?
C1 C6 C7 C8 -28.0(3) . . . . ?
C2 C1 C6 C5 -3.8(2) . . . . ?
C2 C1 C6 C7 175.59(15) . . . . ?
C2 C3 C4 C5 -0.9(3) . . . . ?
C3 C4 C5 C6 -0.1(3) . . . . ?
C4 C5 C6 C1 2.4(2) . . . . ?
C4 C5 C6 C7 -176.99(16) . . . . ?
C5 C6 C7 C8 151.44(17) . . . . ?
C6 C1 C2 C3 2.9(3) . . . . ?
C6 C7 C8 C9 3.3(3) . . . . ?
C7 C8 C9 C10 -154.63(18) . . . . ?
C7 C8 C9 C14 26.2(3) . . . . ?
C8 C9 C10 C11 179.72(16) . . . . ?
C8 C9 C14 N1 4.4(2) . . . . ?
C8 C9 C14 C13 -178.60(15) . . . . ?
C9 C10 C11 C12 -0.1(3) . . . . ?
C10 C9 C14 N1 -174.82(14) . . . . ?
C10 C9 C14 C13 2.2(2) . . . . ?
C10 C11 C12 C13 0.0(3) . . . . ?
C11 C12 C13 C14 1.2(2) . . . . ?
C12 C13 C14 N1 174.77(14) . . . . ?
C12 C13 C14 C9 -2.3(2) . . . . ?
C14 N1 C1 C2 -119.71(16) . . . . ?
C14 N1 C1 C6 65.06(19) . . . . ?
C14 C9 C10 C11 -1.0(2) . . . . ?
C15 N2 C28 C23 -66.94(19) . . . . ?
C15 N2 C28 C27 116.70(16) . . . . ?
C15 C16 C17 C18 -2.0(3) . . . . ?
C15 C20 C21 C22 -30.2(3) . . . . ?
C16 C15 C20 C19 -4.4(2) . . . . ?
C16 C15 C20 C21 174.33(16) . . . . ?
C16 C17 C18 C19 -1.0(3) . . . . ?
C17 C18 C19 C20 1.2(3) . . . . ?
C18 C19 C20 C15 1.4(3) . . . . ?
C18 C19 C20 C21 -177.39(17) . . . . ?
C19 C20 C21 C22 148.57(19) . . . . ?
C20 C15 C16 C17 4.8(2) . . . . ?
C20 C21 C22 C23 0.9(3) . . . . ?
C21 C22 C23 C24 -150.18(18) . . . . ?
C21 C22 C23 C28 29.2(3) . . . . ?
C22 C23 C24 C25 179.01(16) . . . . ?
C22 C23 C28 N2 6.0(2) . . . . ?
C22 C23 C28 C27 -177.65(16) . . . . ?
C23 C24 C25 C26 -0.4(3) . . . . ?
C24 C23 C28 N2 -174.56(14) . . . . ?
C24 C23 C28 C27 1.7(2) . . . . ?
C24 C25 C26 C27 -0.1(3) . . . . ?
C25 C26 C27 C28 1.4(3) . . . . ?
C26 C27 C28 N2 174.06(15) . . . . ?
C26 C27 C28 C23 -2.3(2) . . . . ?
C28 N2 C15 C16 -113.95(17) . . . . ?
C28 N2 C15 C20 67.09(19) . . . . ?
C28 C23 C24 C25 -0.4(2) . . . . ?
C29 N3 C42 C37 72.85(19) . . . . ?
C29 N3 C42 C41 -110.38(17) . . . . ?
C29 C30 C31 C32 -0.3(3) . . . . ?
C29 C34 C35 C36 32.7(3) . . . . ?
C30 C29 C34 C33 3.7(3) . . . . ?
C30 C29 C34 C35 -173.44(17) . . . . ?
C30 C31 C32 C33 1.3(3) . . . . ?
C31 C32 C33 C34 0.2(3) . . . . ?
C32 C33 C34 C29 -2.7(3) . . . . ?
C32 C33 C34 C35 174.58(19) . . . . ?
C33 C34 C35 C36 -144.4(2) . . . . ?
C34 C29 C30 C31 -2.3(3) . . . . ?
C34 C35 C36 C37 0.9(3) . . . . ?
C35 C36 C37 C38 147.96(19) . . . . ?
C35 C36 C37 C42 -30.0(3) . . . . ?
C36 C37 C38 C39 -174.33(18) . . . . ?
C36 C37 C42 N3 -11.5(2) . . . . ?
C36 C37 C42 C41 171.71(16) . . . . ?
C37 C38 C39 C40 1.0(3) . . . . ?
C38 C37 C42 N3 170.50(15) . . . . ?
C38 C37 C42 C41 -6.3(2) . . . . ?
C38 C39 C40 C41 -3.2(3) . . . . ?
C39 C40 C41 C42 0.7(3) . . . . ?
C40 C41 C42 N3 -172.55(15) . . . . ?
C40 C41 C42 C37 4.2(3) . . . . ?
C42 N3 C29 C30 109.22(17) . . . . ?
C42 N3 C29 C34 -68.56(19) . . . . ?
C42 C37 C38 C39 3.7(3) . . . . ?
C43 N4 C56 C51 -67.31(18) . . . . ?
C43 N4 C56 C55 109.80(16) . . . . ?
C43 C44 C45 C46 1.2(3) . . . . ?
C43 C48 C49 C50 -31.4(3) . . . . ?
C44 C43 C48 C47 -6.9(2) . . . . ?
C44 C43 C48 C49 169.28(16) . . . . ?
C44 C45 C46 C47 -2.7(3) . . . . ?
C45 C46 C47 C48 -0.7(3) . . . . ?
C46 C47 C48 C43 5.5(3) . . . . ?
C46 C47 C48 C49 -170.84(17) . . . . ?
C47 C48 C49 C50 144.76(18) . . . . ?
C48 C43 C44 C45 3.7(3) . . . . ?
C48 C49 C50 C51 2.2(3) . . . . ?
C49 C50 C51 C52 -144.02(18) . . . . ?
C49 C50 C51 C56 34.3(3) . . . . ?
C50 C51 C52 C53 175.84(17) . . . . ?
C50 C51 C56 N4 1.6(2) . . . . ?
C50 C51 C56 C55 -175.40(15) . . . . ?
C51 C52 C53 C54 0.5(3) . . . . ?
C52 C51 C56 N4 179.97(14) . . . . ?
C52 C51 C56 C55 2.9(2) . . . . ?
C52 C53 C54 C55 1.3(3) . . . . ?
C53 C54 C55 C56 -0.9(3) . . . . ?
C54 C55 C56 N4 -178.35(15) . . . . ?
C54 C55 C56 C51 -1.3(3) . . . . ?
C56 N4 C43 C44 -107.39(17) . . . . ?
C56 N4 C43 C48 74.57(18) . . . . ?
C56 C51 C52 C53 -2.5(3) . . . . ?
C57 N5 C70 C65 -68.23(19) . . . . ?
C57 N5 C70 C69 114.06(17) . . . . ?
C57 C58 C59 C60 -1.4(3) . . . . ?
C57 C62 C63 C64 -29.9(3) . . . . ?
C58 C57 C62 C61 -4.6(2) . . . . ?
C58 C57 C62 C63 174.89(16) . . . . ?
C58 C59 C60 C61 -1.3(3) . . . . ?
C59 C60 C61 C62 0.9(3) . . . . ?
C60 C61 C62 C57 2.0(3) . . . . ?
C60 C61 C62 C63 -177.53(17) . . . . ?
C61 C62 C63 C64 149.57(18) . . . . ?
C62 C57 C58 C59 4.4(3) . . . . ?
C62 C63 C64 C65 -0.1(3) . . . . ?
C63 C64 C65 C66 -148.74(18) . . . . ?
C63 C64 C65 C70 29.2(3) . . . . ?
C64 C65 C66 C67 176.24(16) . . . . ?
C64 C65 C70 N5 7.5(2) . . . . ?
C64 C65 C70 C69 -174.87(16) . . . . ?
C65 C66 C67 C68 -0.1(3) . . . . ?
C66 C65 C70 N5 -174.60(14) . . . . ?
C66 C65 C70 C69 3.1(2) . . . . ?
C66 C67 C68 C69 0.7(3) . . . . ?
C67 C68 C69 C70 0.5(3) . . . . ?
C68 C69 C70 N5 175.17(16) . . . . ?
C68 C69 C70 C65 -2.5(3) . . . . ?
C70 N5 C57 C58 -113.99(17) . . . . ?
C70 N5 C57 C62 66.92(19) . . . . ?
C70 C65 C66 C67 -1.8(2) . . . . ?
C71 N6 C84 C79 -66.49(19) . . . . ?
C71 N6 C84 C83 114.97(16) . . . . ?
C71 C72 C73 C74 0.1(3) . . . . ?
C71 C76 C77 C78 -29.1(3) . . . . ?
C72 C71 C76 C75 -3.3(2) . . . . ?
C72 C71 C76 C77 176.30(15) . . . . ?
C72 C73 C74 C75 -1.6(3) . . . . ?
C73 C74 C75 C76 0.6(3) . . . . ?
C74 C75 C76 C71 1.8(3) . . . . ?
C74 C75 C76 C77 -177.83(16) . . . . ?
C75 C76 C77 C78 150.48(18) . . . . ?
C76 C71 C72 C73 2.4(2) . . . . ?
C76 C77 C78 C79 -0.6(3) . . . . ?
C77 C78 C79 C80 -147.62(19) . . . . ?
C77 C78 C79 C84 30.0(3) . . . . ?
C78 C79 C80 C81 175.66(18) . . . . ?
C78 C79 C84 N6 6.1(2) . . . . ?
C78 C79 C84 C83 -175.34(16) . . . . ?
C79 C80 C81 C82 0.7(3) . . . . ?
C80 C79 C84 N6 -176.27(15) . . . . ?
C80 C79 C84 C83 2.3(2) . . . . ?
C80 C81 C82 C83 0.6(3) . . . . ?
C81 C82 C83 C84 -0.4(3) . . . . ?
C82 C83 C84 N6 177.47(15) . . . . ?
C82 C83 C84 C79 -1.1(3) . . . . ?
C84 N6 C71 C72 -116.79(17) . . . . ?
C84 N6 C71 C76 66.18(19) . . . . ?
C84 C79 C80 C81 -2.1(3) . . . . ?
C85 C86 C87 C88 3.0(2) . . . . ?
C85 C86 C87 C91 -172.09(15) . . . . ?
C86 C85 C90 C89 -2.2(2) . . . . ?
C86 C85 B1 C93 58.45(19) . . . . ?
C86 C85 B1 C101 -62.75(18) . . . . ?
C86 C85 B1 C109 178.62(14) . . . . ?
C86 C87 C88 C89 -2.6(2) . . . . ?
C86 C87 C91 F1 -48.1(2) . . . . ?
C86 C87 C91 F2 70.8(2) . . . . ?
C86 C87 C91 F3 -169.96(15) . . . . ?
C87 C88 C89 C90 -0.2(2) . . . . ?
C87 C88 C89 C92 178.74(17) . . . . ?
C88 C87 C91 F1 136.73(16) . . . . ?
C88 C87 C91 F2 -104.35(19) . . . . ?
C88 C87 C91 F3 14.9(2) . . . . ?
C88 C89 C90 C85 2.7(3) . . . . ?
C88 C89 C92 F4 -68.6(2) . . . . ?
C88 C89 C92 F5 48.6(3) . . . . ?
C88 C89 C92 F6 170.72(19) . . . . ?
C90 C85 C86 C87 -0.6(2) . . . . ?
C90 C85 B1 C93 -122.47(16) . . . . ?
C90 C85 B1 C101 116.33(17) . . . . ?
C90 C85 B1 C109 -2.3(2) . . . . ?
C90 C89 C92 F4 110.4(2) . . . . ?
C90 C89 C92 F5 -132.45(19) . . . . ?
C90 C89 C92 F6 -10.3(3) . . . . ?
C91 C87 C88 C89 172.55(15) . . . . ?
C92 C89 C90 C85 -176.21(17) . . . . ?
C93 C94 C95 C96 1.8(3) . . . . ?
C93 C94 C95 C99 -171.7(8) . . . . ?
C93 C94 C95 C99A -178.4(3) . . . . ?
C94 C93 C98 C97 0.3(2) . . . . ?
C94 C93 B1 C85 52.12(19) . . . . ?
C94 C93 B1 C101 172.50(14) . . . . ?
C94 C93 B1 C109 -67.65(19) . . . . ?
C94 C95 C96 C97 -0.3(3) . . . . ?
C94 C95 C99 F7 -42(2) . . . . ?
C94 C95 C99 F8 -161.9(13) . . . . ?
C94 C95 C99 F9 77.2(16) . . . . ?
C94 C95 C99A F7A -15.3(8) . . . . ?
C94 C95 C99A F9A 104.3(7) . . . . ?
C94 C95 C99A F8A -134.9(6) . . . . ?
C95 C96 C97 C98 -1.1(3) . . . . ?
C95 C96 C97 C100 179.1(7) . . . . ?
C95 C96 C97 C130 -177.7(8) . . . . ?
C95 C96 C97 C129 -179.7(3) . . . . ?
C96 C95 C99 F7 144.4(14) . . . . ?
C96 C95 C99 F8 24.7(17) . . . . ?
C96 C95 C99 F9 -96.3(13) . . . . ?
C96 C95 C99A F7A 164.4(6) . . . . ?
C96 C95 C99A F9A -75.9(7) . . . . ?
C96 C95 C99A F8A 44.8(7) . . . . ?
C96 C97 C98 C93 1.1(3) . . . . ?
C96 C97 C100 F10 10.1(14) . . . . ?
C96 C97 C100 F11 130.8(10) . . . . ?
C96 C97 C100 F12 -111.1(9) . . . . ?
C96 C97 C130 F10B 45.6(16) . . . . ?
C96 C97 C130 F11B 167.7(10) . . . . ?
C96 C97 C130 F12B -71.9(14) . . . . ?
C96 C97 C129 F10A -29.1(6) . . . . ?
C96 C97 C129 F11A 94.4(5) . . . . ?
C96 C97 C129 F12A -146.0(5) . . . . ?
C98 C93 C94 C95 -1.7(2) . . . . ?
C98 C93 B1 C85 -129.57(16) . . . . ?
C98 C93 B1 C101 -9.2(2) . . . . ?
C98 C93 B1 C109 110.67(17) . . . . ?
C98 C97 C100 F10 -169.7(9) . . . . ?
C98 C97 C100 F11 -49.0(13) . . . . ?
C98 C97 C100 F12 69.1(11) . . . . ?
C98 C97 C130 F10B -131.3(13) . . . . ?
C98 C97 C130 F11B -9.1(16) . . . . ?
C98 C97 C130 F12B 111.3(12) . . . . ?
C98 C97 C129 F10A 152.3(4) . . . . ?
C98 C97 C129 F11A -84.2(5) . . . . ?
C98 C97 C129 F12A 35.5(7) . . . . ?
C99 C95 C96 C97 172.9(8) . . . . ?
C101 C102 C103 C104 -2.6(3) . . . . ?
C101 C102 C103 C107 175.9(4) . . . . ?
C101 C102 C103 C131 170.9(4) . . . . ?
C102 C101 C106 C105 -1.6(2) . . . . ?
C102 C101 B1 C85 -178.74(15) . . . . ?
C102 C101 B1 C93 62.3(2) . . . . ?
C102 C101 B1 C109 -59.01(19) . . . . ?
C102 C103 C104 C105 0.2(3) . . . . ?
C102 C103 C107 F13 -63.4(6) . . . . ?
C102 C103 C107 F14 55.3(8) . . . . ?
C102 C103 C107 F15 179.9(7) . . . . ?
C102 C103 C131 F13A -82.7(9) . . . . ?
C102 C103 C131 F14A 25.7(10) . . . . ?
C102 C103 C131 F15A 158.5(8) . . . . ?
C103 C104 C105 C106 1.5(3) . . . . ?
C103 C104 C105 C108 -177.3(2) . . . . ?
C103 C104 C105 C132 179.0(7) . . . . ?
C104 C103 C107 F13 115.1(6) . . . . ?
C104 C103 C107 F14 -126.2(7) . . . . ?
C104 C103 C107 F15 -1.6(10) . . . . ?
C104 C103 C131 F13A 91.0(8) . . . . ?
C104 C103 C131 F14A -160.6(8) . . . . ?
C104 C103 C131 F15A -27.8(11) . . . . ?
C104 C105 C106 C101 -0.8(3) . . . . ?
C104 C105 C108 F16 -32.6(5) . . . . ?
C104 C105 C108 F17 -152.5(3) . . . . ?
C104 C105 C108 F18 88.0(4) . . . . ?
C104 C105 C132 F16A 0.7(18) . . . . ?
C104 C105 C132 F17A -128.7(11) . . . . ?
C104 C105 C132 F18A 117.6(14) . . . . ?
C106 C101 C102 C103 3.2(3) . . . . ?
C106 C101 B1 C85 1.4(2) . . . . ?
C106 C101 B1 C93 -117.62(17) . . . . ?
C106 C101 B1 C109 121.10(17) . . . . ?
C106 C105 C108 F16 148.6(4) . . . . ?
C106 C105 C108 F17 28.7(4) . . . . ?
C106 C105 C108 F18 -90.8(4) . . . . ?
C106 C105 C132 F16A 178.1(12) . . . . ?
C106 C105 C132 F17A 48.8(14) . . . . ?
C106 C105 C132 F18A -65.0(15) . . . . ?
C109 C110 C111 C112 -0.1(3) . . . . ?
C109 C110 C111 C115 178.98(19) . . . . ?
C109 C110 C111 C133 -161.8(9) . . . . ?
C110 C109 C114 C113 -1.7(2) . . . . ?
C110 C109 B1 C85 75.31(18) . . . . ?
C110 C109 B1 C93 -166.26(15) . . . . ?
C110 C109 B1 C101 -44.50(19) . . . . ?
C110 C111 C112 C113 -0.4(3) . . . . ?
C110 C111 C115 F19 100.8(3) . . . . ?
C110 C111 C115 F20 -137.4(2) . . . . ?
C110 C111 C115 F21 -20.5(3) . . . . ?
C110 C111 C133 F19A 29.2(19) . . . . ?
C110 C111 C133 F20A 163.0(12) . . . . ?
C110 C111 C133 F21A -84.4(13) . . . . ?
C111 C112 C113 C114 -0.2(3) . . . . ?
C111 C112 C113 C116 177.85(18) . . . . ?
C112 C111 C115 F19 -80.1(3) . . . . ?
C112 C111 C115 F20 41.7(3) . . . . ?
C112 C111 C115 F21 158.6(2) . . . . ?
C112 C111 C133 F19A -133.8(13) . . . . ?
C112 C111 C133 F20A 0.0(18) . . . . ?
C112 C111 C133 F21A 112.6(11) . . . . ?
C112 C113 C114 C109 1.3(3) . . . . ?
C112 C113 C116 F22 -57.9(5) . . . . ?
C112 C113 C116 F23 61.7(6) . . . . ?
C112 C113 C116 F24 -175.9(6) . . . . ?
C112 C113 C116 F22A -31.3(11) . . . . ?
C112 C113 C116 F23A 80.9(7) . . . . ?
C112 C113 C116 F24A -160.8(8) . . . . ?
C114 C109 C110 C111 1.2(3) . . . . ?
C114 C109 B1 C85 -100.34(18) . . . . ?
C114 C109 B1 C93 18.1(2) . . . . ?
C114 C109 B1 C101 139.85(16) . . . . ?
C114 C113 C116 F22 120.1(5) . . . . ?
C114 C113 C116 F23 -120.3(6) . . . . ?
C114 C113 C116 F24 2.1(6) . . . . ?
C114 C113 C116 F22A 146.7(10) . . . . ?
C114 C113 C116 F23A -101.1(7) . . . . ?
C114 C113 C116 F24A 17.2(8) . . . . ?
C116 C113 C114 C109 -176.68(17) . . . . ?
B1 C85 C86 C87 178.56(15) . . . . ?
B1 C85 C90 C89 178.65(15) . . . . ?
B1 C93 C94 C95 176.72(15) . . . . ?
B1 C93 C98 C97 -178.10(16) . . . . ?
B1 C101 C102 C103 -176.68(17) . . . . ?
B1 C101 C106 C105 178.33(16) . . . . ?
B1 C109 C110 C111 -174.89(16) . . . . ?
B1 C109 C114 C113 174.05(16) . . . . ?
C100 C97 C98 C93 -179.1(6) . . . . ?
C107 C103 C104 C105 -178.3(4) . . . . ?
C108 C105 C106 C101 178.0(2) . . . . ?
C115 C111 C112 C113 -179.5(2) . . . . ?
C117 C118 C119 C120 0.4(4) . . . . ?
C118 C117 C122 C121 1.1(4) . . . . ?
C118 C119 C120 C121 0.4(5) . . . . ?
C119 C120 C121 C122 -0.5(5) . . . . ?
C120 C121 C122 C117 -0.2(5) . . . . ?
C122 C117 C118 C119 -1.2(4) . . . . ?
C130 C97 C98 C93 178.2(7) . . . . ?
C131 C103 C104 C105 -173.5(4) . . . . ?
C132 C105 C106 C101 -178.1(8) . . . . ?
C133 C111 C112 C113 163.1(8) . . . . ?
C136 C135 C134 C139 0.0 . . . . ?
C135 C136 C137 C138 0.0 . . . . ?
C135 C134 C139 C138 0.0 . . . . ?
C134 C139 C138 C137 0.0 . . . . ?
C139 C138 C137 C136 0.0 . . . . ?
C137 C136 C135 C134 0.0 . . . . ?
C129 C97 C98 C93 179.7(3) . . . . ?
C124 C123 C128 C127 0.0 . . . . ?
C123 C124 C125 C126 0.0 . . . . ?
C123 C128 C127 C126 0.0 . . . . ?
C128 C127 C126 C125 0.0 . . . . ?
C127 C126 C125 C124 0.0 . . . . ?
C125 C124 C123 C128 0.0 . . . . ?
C99A C95 C96 C97 179.9(3) . . . . ?

loop_
_exptl_oxdiff_crystal_face_indexfrac_h
_exptl_oxdiff_crystal_face_indexfrac_k
_exptl_oxdiff_crystal_face_indexfrac_l
_exptl_oxdiff_crystal_face_x
_exptl_oxdiff_crystal_face_y
_exptl_oxdiff_crystal_face_z
-1.0008 0.9993 0.0010 0.0406 0.0473 -0.0857
-9.9357 -0.4360 2.5356 -0.5273 0.4986 -0.6880
-4.7351 -7.5386 9.6655 -0.7214 0.6839 0.1086
-8.6076 -2.4744 9.1651 -0.4626 0.8501 -0.2518
-9.3166 -0.1002 9.2402 -0.2705 0.9096 -0.3155
5.8814 -3.4739 8.7894 0.2421 0.3141 0.9180
4.7570 4.4467 4.0305 0.8109 0.1502 0.5656
-10.4893 1.6862 6.5688 -0.2389 0.8023 -0.5471
8.5169 3.7008 -4.6149 0.7049 -0.5408 0.4590
4.3437 8.2120 -8.7767 0.7898 -0.6051 -0.1004
-4.8090 9.4896 -9.1538 0.3898 -0.2975 -0.8715
10.7049 -6.2289 -0.3598 -0.0129 -0.4713 0.8819
6.0644 -0.1849 -12.2781 -0.0253 -0.9951 -0.0956
2.2166 -9.9792 -2.7884 -0.9203 -0.3818 0.0859
8.5299 -8.9428 4.7696 -0.2523 -0.1036 0.9621
-8.5358 8.8904 -4.8038 0.2460 0.1009 -0.9640
-7.5855 3.4289 -6.6219 -0.2807 -0.1176 -0.9526
8.5881 -6.6393 5.6406 -0.0015 -0.0206 0.9998
0.1113 -8.2504 -4.2174 -0.9114 -0.3784 -0.1619
0.0582 -11.2127 5.7288 -0.9197 0.2206 0.3249
-3.7722 -7.6860 -0.1204 -0.9585 0.0242 -0.2839
-0.4342 10.2300 0.5820 0.9820 0.1827 -0.0476
-0.0783 6.7560 -12.5437 0.2945 -0.7118 -0.6376
-10.6968 4.8207 5.3737 0.0190 0.7731 -0.6340
-6.3929 7.7556 7.1646 0.5948 0.7766 -0.2074
